data_1559699
loop_
_publ_author_name
'Salerno, Elvin V.'
'Eliseeva, Svetlana V.'
'Schneider, Bernadette L.'
'Kampf, Jeff W.'
'Petoud, St\'ephane'
'Pecoraro, Vincent L.'

_publ_section_title
;
 Visible, Near-Infrared, and Dual-Range Luminescence Spanning the 4f
 Series Sensitized by a Gallium(III)/Lanthanide(III) Metallacrown
 Structure.
;
_journal_issue 50
_journal_name_full 'The journal of physical chemistry. A'
_journal_page_first 10550
_journal_page_last 10564
_journal_paper_doi 10.1021/acs.jpca.0c08819
_journal_volume 124
_journal_year 2020
_chemical_formula_sum 'C243 H236 Ga32 N32 Na4 Nd4 O139'
_chemical_formula_weight 8728.58
_space_group_crystal_system monoclinic
_space_group_IT_number 14
_space_group_name_Hall '-P 2ybc'
_space_group_name_H-M_alt 'P 1 21/c 1'
_atom_sites_solution_hydrogens mixed
_audit_creation_method SHELXL-2018/3
_cell_angle_alpha 90
_cell_angle_beta 92.964(2)
_cell_angle_gamma 90
_cell_formula_units_Z 2
_cell_length_a 19.9382(3)
_cell_length_b 18.4554(3)
_cell_length_c 44.8986(9)
_cell_measurement_reflns_used 29665
_cell_measurement_temperature 225(2)
_cell_measurement_theta_max 65.9000
_cell_measurement_theta_min 2.4570
_cell_volume 16499.1(5)
_computing_cell_refinement 'CrysAlisPro 1.171.38.41 (Rigaku OD, 2015)'
_computing_data_collection 'CrysAlisPro 1.171.38.41 (Rigaku OD, 2015)'
_computing_data_reduction 'CrysAlisPro 1.171.38.41 (Rigaku OD, 2015)'
_computing_molecular_graphics 'Bruker SHELXTL'
_computing_publication_material 'Bruker SHELXTL'
_computing_structure_refinement 'SHELXL-2018/3 (Sheldrick, 2008)'
_computing_structure_solution 'SHELXT (Sheldrick, 2014)'
_diffrn_ambient_temperature 225(2)
_diffrn_measured_fraction_theta_full 0.999
_diffrn_measured_fraction_theta_max 0.986
_diffrn_measurement_device_type 'Rigaku Saturn 944+ CCD'
_diffrn_measurement_method '\w scans'
_diffrn_radiation_type CuK\a
_diffrn_radiation_wavelength 1.54178
_diffrn_reflns_av_R_equivalents 0.1266
_diffrn_reflns_av_unetI/netI 0.0534
_diffrn_reflns_Laue_measured_fraction_full 0.999
_diffrn_reflns_Laue_measured_fraction_max 0.986
_diffrn_reflns_limit_h_max 24
_diffrn_reflns_limit_h_min -24
_diffrn_reflns_limit_k_max 21
_diffrn_reflns_limit_k_min -22
_diffrn_reflns_limit_l_max 54
_diffrn_reflns_limit_l_min -53
_diffrn_reflns_number 248849
_diffrn_reflns_point_group_measured_fraction_full 0.999
_diffrn_reflns_point_group_measured_fraction_max 0.986
_diffrn_reflns_theta_full 67.679
_diffrn_reflns_theta_max 69.643
_diffrn_reflns_theta_min 2.589
_diffrn_source 'micro-focus rotating anode'
_exptl_absorpt_coefficient_mu 8.384
_exptl_absorpt_correction_T_max 1.00000
_exptl_absorpt_correction_T_min 0.78681
_exptl_absorpt_correction_type multi-scan
_exptl_absorpt_process_details
; 
CrysAlisPro 1.171.38.41 (Rigaku Oxford Diffraction, 2015) 
Empirical absorption correction using spherical harmonics, 
 implemented in SCALE3 ABSPACK scaling algorithm. 
;
_exptl_crystal_colour colourless
_exptl_crystal_density_diffrn 1.757
_exptl_crystal_description block
_exptl_crystal_F_000 8612
_exptl_crystal_size_max 0.160
_exptl_crystal_size_mid 0.120
_exptl_crystal_size_min 0.120
_refine_diff_density_max 3.997
_refine_diff_density_min -1.754
_refine_diff_density_rms 0.170
_refine_ls_extinction_method none
_refine_ls_goodness_of_fit_ref 1.160
_refine_ls_hydrogen_treatment mixed
_refine_ls_matrix_type full
_refine_ls_number_parameters 2143
_refine_ls_number_reflns 30639
_refine_ls_number_restraints 135
_refine_ls_restrained_S_all 1.158
_refine_ls_R_factor_all 0.1176
_refine_ls_R_factor_gt 0.1084
_refine_ls_shift/su_max 0.006
_refine_ls_shift/su_mean 0.000
_refine_ls_structure_factor_coef Fsqd
_refine_ls_weighting_details 'w=1/[\s^2^(Fo^2^)+(0.1591P)^2^+138.8276P] where P=(Fo^2^+2Fc^2^)/3'
_refine_ls_weighting_scheme calc
_refine_ls_wR_factor_gt 0.3255
_refine_ls_wR_factor_ref 0.3343
_reflns_Friedel_coverage 0.000
_reflns_number_gt 25942
_reflns_number_total 30639
_reflns_threshold_expression 'I > 2\s(I)'
_cod_data_source_file jp0c08819_si_001.cif
_cod_data_source_block evs3045nd_sq
_cod_depositor_comments 'Adding full bibliography for 1559699.cif.'
_cod_original_sg_symbol_H-M 'P 21/c'
_cod_database_code 1559699
_shelx_shelxl_version_number 2018/3
_shelx_space_group_comment
; 
The symmetry employed for this shelxl refinement is uniquely defined 
by the following loop, which should always be used as a source of 
symmetry information in preference to the above space-group names. 
They are only intended as comments. 
;
_shelx_estimated_absorpt_t_min 0.347
_shelx_estimated_absorpt_t_max 0.433

loop_
_space_group_symop_operation_xyz
'x, y, z'
'-x, y+1/2, -z+1/2'
'-x, -y, -z'
'x, -y-1/2, z-1/2'

loop_
_atom_site_label
_atom_site_type_symbol
_atom_site_fract_x
_atom_site_fract_y
_atom_site_fract_z
_atom_site_U_iso_or_equiv
_atom_site_adp_type
_atom_site_occupancy
_atom_site_site_symmetry_order
_atom_site_calc_flag
_atom_site_refinement_flags_posn
_atom_site_refinement_flags_adp
_atom_site_refinement_flags_occupancy
_atom_site_disorder_assembly
_atom_site_disorder_group
Nd1 Nd 0.17604(3) 0.71179(3) 0.37333(2) 0.04248(17) Uani 1 1 d . . . . .
Nd2 Nd 0.32577(3) 0.70546(3) 0.13000(2) 0.04418(17) Uani 1 1 d . . . . .
Ga1 Ga 0.39004(7) 0.83689(7) 0.07443(3) 0.0473(3) Uani 1 1 d . . . . .
Ga2 Ga 0.37980(7) 0.58331(8) 0.06729(4) 0.0534(4) Uani 1 1 d . . . . .
Ga3 Ga 0.17530(7) 0.58643(8) 0.11335(4) 0.0575(4) Uani 1 1 d . . . . .
Ga4 Ga 0.18351(7) 0.84065(8) 0.12137(4) 0.0564(4) Uani 1 1 d . . . . .
Ga5 Ga 0.46952(7) 0.83417(8) 0.14477(3) 0.0494(3) Uani 1 1 d . . . . .
Ga6 Ga 0.26153(8) 0.81946(8) 0.19138(4) 0.0557(4) Uani 1 1 d . . . . .
Ga7 Ga 0.26362(7) 0.56597(8) 0.18201(4) 0.0554(4) Uani 1 1 d . . . . .
Ga8 Ga 0.47044(7) 0.57770(8) 0.13588(4) 0.0554(4) Uani 1 1 d . . . . .
Ga9 Ga 0.10659(7) 0.83594(8) 0.43068(3) 0.0501(3) Uani 1 1 d . . . . .
Ga10 Ga 0.32485(7) 0.83213(8) 0.39448(4) 0.0576(4) Uani 1 1 d . . . . .
Ga11 Ga 0.31548(7) 0.57865(7) 0.38949(4) 0.0521(4) Uani 1 1 d . . . . .
Ga12 Ga 0.10037(7) 0.58207(8) 0.42747(4) 0.0543(4) Uani 1 1 d . . . . .
Ga13 Ga 0.25056(7) 0.59720(8) 0.31528(4) 0.0513(3) Uani 1 1 d . . . . .
Ga14 Ga 0.24980(7) 0.85215(7) 0.32391(4) 0.0521(4) Uani 1 1 d . . . . .
Ga15 Ga 0.03292(7) 0.84230(8) 0.35983(3) 0.0511(3) Uani 1 1 d . . . . .
Ga16 Ga 0.03377(7) 0.58545(8) 0.35388(4) 0.0537(4) Uani 1 1 d . . . . .
N1 N 0.4064(4) 0.7303(5) 0.0666(2) 0.047(2) Uani 1 1 d . . . . .
N2 N 0.2992(5) 0.5554(5) 0.0893(3) 0.055(2) Uani 1 1 d . . . . .
N3 N 0.1572(5) 0.6909(5) 0.1214(2) 0.052(2) Uani 1 1 d . . . . .
N4 N 0.2679(5) 0.8633(5) 0.1012(2) 0.052(2) Uani 1 1 d . . . . .
N5 N 0.4904(5) 0.6848(6) 0.1381(3) 0.059(3) Uani 1 1 d . . . . .
N6 N 0.3840(5) 0.8526(5) 0.1666(2) 0.056(2) Uani 1 1 d . . . . .
N7 N 0.2459(5) 0.7115(5) 0.1944(3) 0.055(3) Uani 1 1 d . . . . .
N8 N 0.3504(5) 0.5452(5) 0.1640(2) 0.055(2) Uani 1 1 d . . . . .
N9 N 0.1982(4) 0.8592(5) 0.4166(2) 0.053(2) Uani 1 1 d . . . . .
N10 N 0.3430(4) 0.7272(5) 0.3879(3) 0.054(3) Uani 1 1 d . . . . .
N11 N 0.2257(5) 0.5533(5) 0.4042(2) 0.053(2) Uani 1 1 d . . . . .
N12 N 0.0790(5) 0.6873(6) 0.4306(2) 0.061(3) Uani 1 1 d . . . . .
N13 N 0.0095(4) 0.7339(5) 0.3579(2) 0.047(2) Uani 1 1 d . . . . .
N14 N 0.1203(5) 0.5677(5) 0.3340(2) 0.054(2) Uani 1 1 d . . . . .
N15 N 0.2685(5) 0.7018(5) 0.3128(2) 0.049(2) Uani 1 1 d . . . . .
N16 N 0.1583(5) 0.8718(5) 0.3383(2) 0.055(2) Uani 1 1 d . . . . .
Na1 Na 0.2306(4) 0.4926(4) 0.25250(15) 0.0927(19) Uani 1 1 d . . . . .
Na2 Na 0.2910(4) 0.9190(4) 0.25456(15) 0.095(2) Uani 1 1 d . . . . .
O1 O 0.4021(4) 0.6230(5) 0.3907(2) 0.063(2) Uani 1 1 d . . . . .
O2 O 0.2888(4) 0.6784(4) 0.3866(2) 0.056(2) Uani 1 1 d . . . . .
O3 O 0.4153(4) 0.8519(4) 0.4032(2) 0.064(2) Uani 1 1 d . . . . .
O4 O 0.3000(4) 0.9131(5) 0.4186(2) 0.064(2) Uani 1 1 d . . . . .
O5 O 0.2310(4) 0.8082(4) 0.39909(19) 0.0534(19) Uani 1 1 d . . . . .
O6 O 0.1120(4) 0.9091(5) 0.4586(2) 0.064(2) Uani 1 1 d . . . . .
O7 O 0.0430(5) 0.7869(5) 0.4547(2) 0.066(2) Uani 1 1 d . . . . .
O8 O 0.1254(4) 0.7373(4) 0.41915(19) 0.054(2) Uani 1 1 d . . . . .
O9 O 0.0432(4) 0.5582(5) 0.4574(2) 0.066(2) Uani 1 1 d . . . . .
O10 O 0.1518(4) 0.4941(5) 0.4320(2) 0.062(2) Uani 1 1 d . . . . .
O11 O 0.1760(4) 0.6067(4) 0.4029(2) 0.0516(19) Uani 1 1 d . . . . .
O12 O 0.3525(4) 0.4916(4) 0.4033(2) 0.059(2) Uani 1 1 d . . . . .
O13 O 0.1938(4) 0.5121(4) 0.3041(2) 0.062(2) Uani 1 1 d . . . . .
O14 O 0.1697(4) 0.6227(4) 0.33448(19) 0.0507(18) Uani 1 1 d . . . . .
O15 O -0.0051(5) 0.5061(5) 0.3332(2) 0.074(3) Uani 1 1 d . . . . .
O16 O -0.0507(4) 0.6347(5) 0.3491(2) 0.072(3) Uani 1 1 d . . . . .
O17 O 0.0634(4) 0.6849(4) 0.3575(2) 0.057(2) Uani 1 1 d . . . . .
O18 O -0.0557(4) 0.8661(5) 0.3498(2) 0.067(2) Uani 1 1 d . . . . .
O19 O 0.0607(4) 0.9306(5) 0.3408(2) 0.066(2) Uani 1 1 d . . . . .
O20 O 0.1221(4) 0.8148(4) 0.35014(18) 0.0484(18) Uani 1 1 d . . . . .
O21 O 0.2487(4) 0.9378(4) 0.3023(2) 0.064(2) Uani 1 1 d . . . . .
O22 O 0.3009(4) 0.8107(4) 0.2929(2) 0.059(2) Uani 1 1 d . . . . .
O23 O 0.2336(4) 0.7490(4) 0.33083(19) 0.0531(19) Uani 1 1 d . . . . .
O24 O 0.2947(4) 0.5818(5) 0.2804(2) 0.061(2) Uani 1 1 d . . . . .
O25 O 0.0474(4) 0.8680(5) 0.3999(2) 0.064(2) Uani 1 1 d D . . . .
H25O H 0.0092(19) 0.887(4) 0.403(3) 0.096 Uiso 1 1 d D U . . .
O26 O 0.0430(4) 0.5537(4) 0.3933(2) 0.057(2) Uani 1 1 d D . . . .
H26O H 0.066(3) 0.516(2) 0.398(2) 0.069 Uiso 1 1 d D U . . .
O27 O 0.3046(4) 0.5589(4) 0.3474(2) 0.061(2) Uani 1 1 d D . . . .
H27O H 0.318(4) 0.5165(18) 0.343(2) 0.092 Uiso 1 1 d D U . . .
O28 O 0.3143(4) 0.8694(4) 0.3549(2) 0.060(2) Uani 1 1 d D . . . .
H28O H 0.3543(16) 0.884(5) 0.352(2) 0.072 Uiso 1 1 d D U . . .
O29 O 0.1965(4) 0.5008(5) 0.0916(2) 0.064(2) Uani 1 1 d . . . . .
O30 O 0.2675(4) 0.6088(4) 0.1065(2) 0.0529(19) Uani 1 1 d . . . . .
O31 O 0.3773(4) 0.4986(5) 0.0449(2) 0.071(3) Uani 1 1 d . . . . .
O32 O 0.4351(4) 0.6336(4) 0.0402(2) 0.062(2) Uani 1 1 d . . . . .
O33 O 0.3745(4) 0.6801(4) 0.08433(19) 0.0501(18) Uani 1 1 d . . . . .
O34 O 0.4299(5) 0.8644(4) 0.0400(2) 0.068(2) Uani 1 1 d . . . . .
O35 O 0.3359(4) 0.9238(4) 0.0711(2) 0.062(2) Uani 1 1 d . . . . .
O36 O 0.3144(4) 0.8078(4) 0.09777(19) 0.0513(19) Uani 1 1 d . . . . .
O37 O 0.1441(4) 0.9274(4) 0.1081(2) 0.061(2) Uani 1 1 d . . . . .
O38 O 0.0972(4) 0.7956(4) 0.1186(2) 0.062(2) Uani 1 1 d . . . . .
O39 O 0.2112(3) 0.7389(4) 0.1242(2) 0.057(2) Uani 1 1 d . . . . .
O40 O 0.0844(4) 0.5651(5) 0.1083(2) 0.067(2) Uani 1 1 d . . . . .
O41 O 0.4496(5) 0.4881(5) 0.1570(2) 0.074(3) Uani 1 1 d . . . . .
O42 O 0.3840(4) 0.6034(4) 0.1508(2) 0.055(2) Uani 1 1 d . . . . .
O43 O 0.2707(5) 0.4799(5) 0.2040(2) 0.066(2) Uani 1 1 d . . . . .
O44 O 0.2139(5) 0.6059(5) 0.2149(2) 0.064(2) Uani 1 1 d . . . . .
O45 O 0.2824(4) 0.6657(4) 0.1762(2) 0.058(2) Uani 1 1 d . . . . .
O46 O 0.2222(4) 0.8351(5) 0.2275(2) 0.062(2) Uani 1 1 d . . . . .
O47 O 0.3201(5) 0.9023(5) 0.2017(2) 0.070(3) Uani 1 1 d . . . . .
O48 O 0.3353(4) 0.7985(4) 0.1668(2) 0.056(2) Uani 1 1 d . . . . .
O49 O 0.5110(4) 0.9136(5) 0.1634(2) 0.066(2) Uani 1 1 d . . . . .
O50 O 0.5556(4) 0.7860(5) 0.1424(3) 0.072(3) Uani 1 1 d . . . . .
O51 O 0.4399(3) 0.7347(4) 0.1433(2) 0.054(2) Uani 1 1 d . . . . .
O52 O 0.5603(4) 0.5574(5) 0.1445(2) 0.066(2) Uani 1 1 d . . . . .
O53 O 0.1941(4) 0.5512(5) 0.1531(2) 0.067(2) Uani 1 1 d D . . . .
H53O H 0.1581(19) 0.545(8) 0.1625(13) 0.101 Uiso 1 1 d D U . . .
O54 O 0.2000(5) 0.8595(4) 0.1622(2) 0.066(2) Uani 1 1 d D . . . .
H54O H 0.193(7) 0.9019(19) 0.1693(18) 0.098 Uiso 1 1 d D U . . .
O55 O 0.4511(4) 0.8639(4) 0.1056(2) 0.058(2) Uani 1 1 d D . . . .
H55O H 0.469(4) 0.9053(19) 0.102(2) 0.069 Uiso 1 1 d D U . . .
O56 O 0.4508(4) 0.5545(4) 0.0960(2) 0.059(2) Uani 1 1 d D . . . .
H56O H 0.481(2) 0.532(4) 0.0866(14) 0.071 Uiso 1 1 d D U . . .
O65 O 0.1265(8) 0.4523(11) 0.2348(3) 0.161(7) Uani 1 1 d D . . . .
H65A H 0.0900(18) 0.418(2) 0.2352(12) 0.241 Uiso 1 1 d D U . . .
H65B H 0.130(3) 0.466(3) 0.2143(5) 0.241 Uiso 1 1 d D U . . .
O66 O 0.3104(8) 0.4055(8) 0.2736(3) 0.140(6) Uani 1 1 d D . . . .
H66A H 0.317(2) 0.414(2) 0.2947(3) 0.210 Uiso 1 1 d D U . . .
H66B H 0.3526(16) 0.388(4) 0.2671(9) 0.210 Uiso 1 1 d D U . . .
O67 O 0.2248(14) 1.0172(11) 0.2335(5) 0.240(13) Uani 1 1 d D U . . .
H67A H 0.210(5) 1.009(3) 0.2130(6) 0.360 Uiso 1 1 d D U . . .
H67B H 0.204(3) 1.0617(19) 0.2391(10) 0.360 Uiso 1 1 d D U . . .
O68 O 0.4007(8) 0.9460(10) 0.2716(3) 0.142(6) Uani 1 1 d D . . . .
H68A H 0.404(2) 0.965(4) 0.2902(8) 0.214 Uiso 1 1 d D U . . .
O69 O 0.2988(6) 0.6292(7) 0.0346(3) 0.097(4) Uani 1 1 d D . . . .
H69A H 0.264(2) 0.616(5) 0.0451(6) 0.145 Uiso 1 1 d D U . . .
O70 O 0.1708(6) 0.6439(6) 0.0566(3) 0.098(4) Uani 1 1 d D . . . .
H70A H 0.132(2) 0.629(5) 0.0470(7) 0.147 Uiso 1 1 d D U . . .
O71 O 0.1793(7) 0.6173(9) 0.4663(3) 0.128(5) Uani 1 1 d D . . . .
H71A H 0.2233(11) 0.611(5) 0.4632(6) 0.192 Uiso 1 1 d D U . . .
C1 C 0.3234(6) 0.4342(7) 0.4181(3) 0.060(3) Uani 1 1 d . . . . .
C2 C 0.3666(7) 0.3778(7) 0.4269(4) 0.075(4) Uani 1 1 d . . . . .
H2 H 0.412303 0.379082 0.422642 0.090 Uiso 1 1 calc R U . . .
C3 C 0.3404(9) 0.3199(9) 0.4421(5) 0.097(6) Uani 1 1 d . . . . .
H3 H 0.368356 0.280836 0.447793 0.116 Uiso 1 1 calc R U . . .
C4 C 0.2746(8) 0.3188(8) 0.4488(4) 0.090(5) Uani 1 1 d . . . . .
H4 H 0.258117 0.278562 0.458964 0.108 Uiso 1 1 calc R U . . .
C5 C 0.2310(8) 0.3757(7) 0.4410(4) 0.075(4) Uani 1 1 d . . . . .
H5 H 0.185805 0.374183 0.445986 0.090 Uiso 1 1 calc R U . . .
C6 C 0.2562(6) 0.4352(6) 0.4257(3) 0.057(3) Uani 1 1 d . . . . .
C7 C 0.2098(6) 0.4951(6) 0.4203(3) 0.055(3) Uani 1 1 d . . . . .
C8 C 0.4663(6) 0.8108(7) 0.3992(3) 0.063(3) Uani 1 1 d . . . . .
C9 C 0.5319(6) 0.8417(8) 0.4034(4) 0.069(4) Uani 1 1 d . . . . .
H9 H 0.535801 0.891101 0.408251 0.083 Uiso 1 1 calc R U . . .
C10 C 0.5899(7) 0.8013(10) 0.4006(4) 0.084(5) Uani 1 1 d . . . . .
H10 H 0.632134 0.823910 0.402862 0.101 Uiso 1 1 calc R U . . .
C11 C 0.5859(7) 0.7247(11) 0.3943(4) 0.087(5) Uani 1 1 d . . . . .
H11 H 0.624919 0.696847 0.392437 0.105 Uiso 1 1 calc R U . . .
C12 C 0.5233(6) 0.6936(8) 0.3909(4) 0.072(4) Uani 1 1 d . . . . .
H12 H 0.519841 0.643723 0.386916 0.087 Uiso 1 1 calc R U . . .
C13 C 0.4640(5) 0.7347(7) 0.3934(3) 0.059(3) Uani 1 1 d . . . . .
C14 C 0.3998(6) 0.6937(7) 0.3908(3) 0.058(3) Uani 1 1 d . . . . .
C15 C 0.1535(7) 0.9673(6) 0.4588(3) 0.064(3) Uani 1 1 d . . . . .
C16 C 0.1350(8) 1.0261(8) 0.4766(4) 0.077(4) Uani 1 1 d . . . . .
H16 H 0.094888 1.023317 0.486646 0.092 Uiso 1 1 calc R U . . .
C17 C 0.1735(9) 1.0866(9) 0.4797(4) 0.088(5) Uani 1 1 d . . . . .
H17 H 0.160261 1.124859 0.491946 0.105 Uiso 1 1 calc R U . . .
C18 C 0.2324(9) 1.0916(8) 0.4647(4) 0.089(5) Uani 1 1 d . . . . .
H18 H 0.258533 1.133918 0.466118 0.106 Uiso 1 1 calc R U . . .
C19 C 0.2528(8) 1.0328(9) 0.4472(4) 0.080(4) Uani 1 1 d . . . . .
H19 H 0.293497 1.034795 0.437598 0.095 Uiso 1 1 calc R U . . .
C20 C 0.2120(6) 0.9719(7) 0.4445(3) 0.061(3) Uani 1 1 d . . . . .
C21 C 0.2372(7) 0.9123(8) 0.4258(3) 0.063(3) Uani 1 1 d . . . . .
C22 C -0.0067(6) 0.5982(7) 0.4674(3) 0.058(3) Uani 1 1 d . . . . .
C23 C -0.0560(7) 0.5631(8) 0.4834(3) 0.072(4) Uani 1 1 d . . . . .
H23 H -0.053957 0.512543 0.485778 0.087 Uiso 1 1 calc R U . . .
C24 C -0.1063(8) 0.6005(9) 0.4956(4) 0.084(5) Uani 1 1 d . . . . .
H24 H -0.137499 0.575431 0.506710 0.101 Uiso 1 1 calc R U . . .
C25 C -0.1129(9) 0.6753(11) 0.4920(4) 0.098(6) Uani 1 1 d . . . . .
H25 H -0.148743 0.700232 0.500137 0.118 Uiso 1 1 calc R U . . .
C26 C -0.0659(7) 0.7122(8) 0.4763(4) 0.081(5) Uani 1 1 d . . . . .
H26 H -0.069805 0.762545 0.473613 0.098 Uiso 1 1 calc R U . . .
C27 C -0.0113(6) 0.6739(7) 0.4640(3) 0.062(3) Uani 1 1 d . . . . .
C28 C 0.0383(7) 0.7182(7) 0.4492(3) 0.059(3) Uani 1 1 d . . . . .
C29 C 0.0275(8) 0.4469(8) 0.3239(4) 0.073(4) Uani 1 1 d . . . . .
C30 C -0.0087(9) 0.3827(9) 0.3208(5) 0.099(6) Uani 1 1 d . . . . .
H30 H -0.053980 0.382065 0.325761 0.118 Uiso 1 1 calc R U . . .
C31 C 0.0199(11) 0.3201(8) 0.3107(5) 0.108(7) Uani 1 1 d . . . . .
H31 H -0.005381 0.277172 0.309414 0.129 Uiso 1 1 calc R U . . .
C32 C 0.0846(12) 0.3202(9) 0.3027(5) 0.111(7) Uani 1 1 d . . . . .
H32 H 0.104242 0.277466 0.295812 0.133 Uiso 1 1 calc R U . . .
C33 C 0.1214(10) 0.3842(8) 0.3048(4) 0.090(5) Uani 1 1 d . . . . .
H33 H 0.165960 0.384398 0.298986 0.108 Uiso 1 1 calc R U . . .
C34 C 0.0937(7) 0.4479(7) 0.3154(3) 0.063(3) Uani 1 1 d . . . . .
C35 C 0.1369(6) 0.5123(6) 0.3179(3) 0.056(3) Uani 1 1 d . . . . .
C36 C -0.1099(7) 0.8237(9) 0.3543(3) 0.074(4) Uani 1 1 d . . . . .
C37 C -0.1703(8) 0.8608(10) 0.3580(4) 0.096(5) Uani 1 1 d . . . . .
H37 H -0.170588 0.911720 0.357355 0.115 Uiso 1 1 calc R U . . .
C38 C -0.2276(9) 0.8254(13) 0.3624(6) 0.133(8) Uani 1 1 d . . . . .
H38 H -0.267050 0.851780 0.365370 0.159 Uiso 1 1 calc R U . . .
C39 C -0.2292(9) 0.7521(14) 0.3628(7) 0.161(11) Uani 1 1 d . . . . .
H39 H -0.269499 0.727302 0.365837 0.193 Uiso 1 1 calc R U . . .
C40 C -0.1689(8) 0.7132(12) 0.3584(6) 0.143(10) Uani 1 1 d . . . . .
H40 H -0.169874 0.662250 0.358067 0.172 Uiso 1 1 calc R U . . .
C41 C -0.1093(7) 0.7482(9) 0.3546(4) 0.083(5) Uani 1 1 d . . . . .
C42 C -0.0473(6) 0.7044(8) 0.3537(3) 0.065(4) Uani 1 1 d . . . . .
C43 C 0.2151(7) 0.9956(7) 0.3097(4) 0.072(4) Uani 1 1 d . . . . .
C44 C 0.2389(10) 1.0653(8) 0.3009(5) 0.101(6) Uani 1 1 d . . . . .
H44 H 0.277072 1.066479 0.289485 0.121 Uiso 1 1 calc R U . . .
C45 C 0.2100(10) 1.1314(9) 0.3081(5) 0.102(6) Uani 1 1 d . . . . .
H45 H 0.228659 1.175803 0.302421 0.122 Uiso 1 1 calc R U . . .
C46 C 0.1526(10) 1.1284(9) 0.3239(5) 0.111(7) Uani 1 1 d . . . . .
H46 H 0.131833 1.171778 0.329422 0.133 Uiso 1 1 calc R U . . .
C47 C 0.1262(8) 1.0657(8) 0.3315(4) 0.093(5) Uani 1 1 d . . . . .
H47 H 0.086642 1.066030 0.342023 0.112 Uiso 1 1 calc R U . . .
C48 C 0.1547(7) 0.9991(7) 0.3246(4) 0.072(4) Uani 1 1 d . . . . .
C49 C 0.1236(7) 0.9312(7) 0.3342(3) 0.066(3) Uani 1 1 d . . . . .
C50 C 0.3353(6) 0.6274(7) 0.2664(3) 0.060(3) Uani 1 1 d . . . . .
C51 C 0.3756(6) 0.5954(8) 0.2442(3) 0.068(4) Uani 1 1 d . . . . .
H51 H 0.373748 0.545143 0.240782 0.082 Uiso 1 1 calc R U . . .
C52 C 0.4172(7) 0.6382(10) 0.2278(3) 0.080(4) Uani 1 1 d . . . . .
H52 H 0.442689 0.616698 0.213174 0.096 Uiso 1 1 calc R U . . .
C53 C 0.4218(8) 0.7116(8) 0.2326(4) 0.076(4) Uani 1 1 d . . . . .
H53 H 0.450007 0.740168 0.221223 0.091 Uiso 1 1 calc R U . . .
C54 C 0.3841(7) 0.7430(10) 0.2544(3) 0.078(4) Uani 1 1 d . . . . .
H54 H 0.387197 0.793172 0.257754 0.094 Uiso 1 1 calc R U . . .
C55 C 0.3423(6) 0.7016(7) 0.2712(3) 0.058(3) Uani 1 1 d . . . . .
C56 C 0.3026(6) 0.7402(8) 0.2932(3) 0.060(3) Uani 1 1 d . . . . .
C57 C 0.3327(6) 0.4439(8) 0.0463(4) 0.069(4) Uani 1 1 d . . . . .
C58 C 0.3466(8) 0.3828(7) 0.0275(4) 0.079(4) Uani 1 1 d . . . . .
H58 H 0.383573 0.383774 0.015331 0.095 Uiso 1 1 calc R U . . .
C59 C 0.3054(8) 0.3233(8) 0.0276(4) 0.076(4) Uani 1 1 d . . . . .
H59 H 0.314791 0.283488 0.015433 0.092 Uiso 1 1 calc R U . . .
C60 C 0.2505(8) 0.3206(7) 0.0451(4) 0.084(5) Uani 1 1 d . . . . .
H60 H 0.223059 0.279225 0.045115 0.100 Uiso 1 1 calc R U . . .
C61 C 0.2369(7) 0.3793(7) 0.0623(4) 0.069(4) Uani 1 1 d . . . . .
H61 H 0.199061 0.377606 0.073952 0.083 Uiso 1 1 calc R U . . .
C62 C 0.2762(7) 0.4409(7) 0.0634(4) 0.067(4) Uani 1 1 d . . . . .
C63 C 0.2572(6) 0.5017(6) 0.0824(3) 0.058(3) Uani 1 1 d . . . . .
C64 C 0.4666(6) 0.8237(7) 0.0218(3) 0.059(3) Uani 1 1 d . . . . .
C65 C 0.5005(8) 0.8615(8) 0.0003(4) 0.079(4) Uani 1 1 d . . . . .
H65 H 0.499885 0.912468 0.000183 0.095 Uiso 1 1 calc R U . . .
C66 C 0.5355(9) 0.8239(8) -0.0210(4) 0.084(5) Uani 1 1 d . . . . .
H66 H 0.558705 0.849423 -0.035429 0.101 Uiso 1 1 calc R U . . .
C67 C 0.5358(9) 0.7492(10) -0.0209(4) 0.095(6) Uani 1 1 d . . . . .
H67 H 0.557632 0.723895 -0.035793 0.114 Uiso 1 1 calc R U . . .
C68 C 0.5049(9) 0.7115(7) 0.0006(4) 0.083(5) Uani 1 1 d . . . . .
H68 H 0.507444 0.660661 0.001241 0.099 Uiso 1 1 calc R U . . .
C69 C 0.4685(7) 0.7498(7) 0.0223(3) 0.063(3) Uani 1 1 d . . . . .
C70 C 0.4355(6) 0.7020(7) 0.0444(3) 0.058(3) Uani 1 1 d . . . . .
C71 C 0.1724(6) 0.9832(6) 0.0970(3) 0.056(3) Uani 1 1 d . . . . .
C72 C 0.1364(7) 1.0495(7) 0.0935(4) 0.070(4) Uani 1 1 d . . . . .
H72 H 0.092187 1.050944 0.099837 0.085 Uiso 1 1 calc R U . . .
C73 C 0.1612(8) 1.1105(7) 0.0817(4) 0.093(6) Uani 1 1 d . . . . .
H73 H 0.133360 1.151190 0.078631 0.112 Uiso 1 1 calc R U . . .
C74 C 0.2285(9) 1.1134(8) 0.0740(6) 0.119(8) Uani 1 1 d . . . . .
H74 H 0.247753 1.156800 0.067468 0.142 Uiso 1 1 calc R U . . .
C75 C 0.2656(8) 1.0497(8) 0.0763(5) 0.096(6) Uani 1 1 d . . . . .
H75 H 0.310162 1.049901 0.070440 0.115 Uiso 1 1 calc R U . . .
C76 C 0.2392(6) 0.9864(6) 0.0869(3) 0.060(3) Uani 1 1 d . . . . .
C77 C 0.2824(6) 0.9208(7) 0.0864(3) 0.060(3) Uani 1 1 d . . . . .
C78 C 0.0305(6) 0.6111(7) 0.1070(3) 0.060(3) Uani 1 1 d . . . . .
C79 C -0.0305(6) 0.5804(9) 0.0991(4) 0.073(4) Uani 1 1 d . . . . .
H79 H -0.033302 0.530083 0.095982 0.088 Uiso 1 1 calc R U . . .
C80 C -0.0860(6) 0.6206(9) 0.0959(4) 0.080(5) Uani 1 1 d . . . . .
H80 H -0.126834 0.598064 0.089990 0.096 Uiso 1 1 calc R U . . .
C81 C -0.0853(6) 0.6942(10) 0.1011(4) 0.085(5) Uani 1 1 d . . . . .
H81 H -0.124806 0.722046 0.099455 0.102 Uiso 1 1 calc R U . . .
C82 C -0.0235(6) 0.7254(9) 0.1089(4) 0.075(4) Uani 1 1 d . . . . .
H82 H -0.021132 0.775404 0.112751 0.090 Uiso 1 1 calc R U . . .
C83 C 0.0357(5) 0.6835(8) 0.1112(3) 0.060(3) Uani 1 1 d . . . . .
C84 C 0.0998(6) 0.7263(8) 0.1180(3) 0.060(3) Uani 1 1 d . . . . .
C85 C 0.3066(7) 0.4205(8) 0.1967(4) 0.072(4) Uani 1 1 d . . . . .
C86 C 0.2861(11) 0.3533(8) 0.2080(4) 0.104(6) Uani 1 1 d . . . . .
H86 H 0.248059 0.350925 0.219450 0.124 Uiso 1 1 calc R U . . .
C87 C 0.3219(14) 0.2901(9) 0.2024(6) 0.131(9) Uani 1 1 d . . . . .
H87 H 0.307843 0.246027 0.210536 0.157 Uiso 1 1 calc R U . . .
C88 C 0.3759(13) 0.2906(9) 0.1856(6) 0.122(8) Uani 1 1 d . . . . .
H88 H 0.399081 0.247536 0.181709 0.146 Uiso 1 1 calc R U . . .
C89 C 0.3959(10) 0.3545(8) 0.1745(5) 0.101(6) Uani 1 1 d . . . . .
H89 H 0.433539 0.354429 0.162737 0.121 Uiso 1 1 calc R U . . .
C90 C 0.3634(7) 0.4235(7) 0.1796(4) 0.074(4) Uani 1 1 d . . . . .
C91 C 0.3877(6) 0.4874(6) 0.1658(3) 0.059(3) Uani 1 1 d . . . . .
C92 C 0.6125(7) 0.5974(8) 0.1356(4) 0.075(4) Uani 1 1 d . . . . .
C93 C 0.6712(7) 0.5598(10) 0.1304(4) 0.094(6) Uani 1 1 d . . . . .
H93 H 0.673192 0.509388 0.133395 0.112 Uiso 1 1 calc R U . . .
C94 C 0.7265(9) 0.5966(11) 0.1210(6) 0.114(7) Uani 1 1 d . . . . .
H94 H 0.766560 0.571349 0.118089 0.137 Uiso 1 1 calc R U . . .
C95 C 0.7234(10) 0.6688(13) 0.1158(6) 0.135(9) Uani 1 1 d . . . . .
H95 H 0.760667 0.694419 0.109213 0.161 Uiso 1 1 calc R U . . .
C96 C 0.6632(8) 0.7034(10) 0.1205(5) 0.122(9) Uani 1 1 d . . . . .
H96 H 0.659979 0.752586 0.115188 0.146 Uiso 1 1 calc R U . . .
C97 C 0.6088(6) 0.6728(8) 0.1320(4) 0.078(5) Uani 1 1 d . . . . .
C98 C 0.5507(6) 0.7163(7) 0.1381(3) 0.061(3) Uani 1 1 d . . . . .
C99 C 0.4823(8) 0.9693(8) 0.1761(3) 0.071(4) Uani 1 1 d . . . . .
C100 C 0.5186(8) 1.0376(9) 0.1788(4) 0.086(5) Uani 1 1 d . . . . .
H100 H 0.561471 1.041005 0.171061 0.103 Uiso 1 1 calc R U . . .
C101 C 0.4933(10) 1.0947(9) 0.1916(5) 0.099(6) Uani 1 1 d . . . . .
H101 H 0.519151 1.137182 0.193781 0.119 Uiso 1 1 calc R U . . .
C102 C 0.4295(10) 1.0932(8) 0.2020(4) 0.098(6) Uani 1 1 d . . . . .
H102 H 0.411052 1.135679 0.209775 0.118 Uiso 1 1 calc R U . . .
C103 C 0.3940(9) 1.0331(8) 0.2011(4) 0.088(5) Uani 1 1 d . . . . .
H103 H 0.352320 1.032263 0.209985 0.106 Uiso 1 1 calc R U . . .
C104 C 0.4170(8) 0.9691(7) 0.1871(3) 0.066(4) Uani 1 1 d . . . . .
C105 C 0.3735(7) 0.9048(8) 0.1858(3) 0.062(3) Uani 1 1 d . . . . .
C106 C 0.1780(6) 0.7913(7) 0.2405(3) 0.062(3) Uani 1 1 d . . . . .
C107 C 0.1360(7) 0.8243(8) 0.2612(3) 0.066(3) Uani 1 1 d . . . . .
H107 H 0.137340 0.874697 0.264281 0.079 Uiso 1 1 calc R U . . .
C108 C 0.0934(7) 0.7816(8) 0.2768(4) 0.076(4) Uani 1 1 d . . . . .
H108 H 0.066869 0.803439 0.291012 0.091 Uiso 1 1 calc R U . . .
C109 C 0.0882(9) 0.7068(10) 0.2723(4) 0.091(5) Uani 1 1 d . . . . .
H109 H 0.057691 0.679054 0.282742 0.110 Uiso 1 1 calc R U . . .
C110 C 0.1287(7) 0.6747(9) 0.2522(3) 0.073(4) Uani 1 1 d . . . . .
H110 H 0.126674 0.624193 0.249483 0.087 Uiso 1 1 calc R U . . .
C111 C 0.1729(7) 0.7157(7) 0.2357(3) 0.061(3) Uani 1 1 d . . . . .
C112 C 0.2126(6) 0.6777(7) 0.2146(3) 0.060(3) Uani 1 1 d . . . . .
C113 C 0.4733(13) 0.943(2) 0.2633(7) 0.220(17) Uani 1 1 d . . . . .
H11A H 0.501715 0.931413 0.280934 0.331 Uiso 1 1 calc R U . . .
H11B H 0.486415 0.989153 0.255377 0.331 Uiso 1 1 calc R U . . .
H11C H 0.478365 0.905372 0.248416 0.331 Uiso 1 1 calc R U . . .
C114 C 0.1806(18) 0.606(2) 0.4977(4) 0.225(19) Uani 1 1 d D . . . .
H11D H 0.135556 0.610494 0.504587 0.337 Uiso 1 1 calc R U . . .
H11E H 0.209867 0.640961 0.507622 0.337 Uiso 1 1 calc R U . . .
H11F H 0.197272 0.557171 0.502115 0.337 Uiso 1 1 calc R U . . .
C115 C 0.2895(13) 0.6044(16) 0.0040(5) 0.153(11) Uani 1 1 d . . . . .
H11H H 0.319269 0.563949 0.000767 0.230 Uiso 1 1 calc R U . . .
H11I H 0.299553 0.643627 -0.009461 0.230 Uiso 1 1 calc R U . . .
H11J H 0.243261 0.589124 0.000179 0.230 Uiso 1 1 calc R U . . .
C116 C 0.1732(17) 0.7201(8) 0.0514(7) 0.166(12) Uani 1 1 d D . . . .
H11K H 0.131832 0.742202 0.057274 0.250 Uiso 1 1 calc R U . . .
H11L H 0.178643 0.728981 0.030346 0.250 Uiso 1 1 calc R U . . .
H11M H 0.210893 0.740864 0.062965 0.250 Uiso 1 1 calc R U . . .
O60 O 0.4217(6) 0.9191(8) 0.3319(3) 0.113(4) Uani 1 1 d D . . . .
H60A H 0.439(3) 0.8730(15) 0.3261(15) 0.170 Uiso 1 1 d D U . . .
H60B H 0.4586(19) 0.945(2) 0.3414(14) 0.170 Uiso 1 1 d D U . . .
O73 O 0.3155(9) 0.6273(9) 0.4511(5) 0.074(6) Uani 0.5 1 d D . P A 1
H73O H 0.341194 0.616458 0.437895 0.111 Uiso 0.5 1 calc R U P A 1
C118 C 0.3303(19) 0.6985(12) 0.4616(7) 0.15(3) Uani 0.5 1 d D . P A 1
H11Q H 0.315583 0.703837 0.481693 0.229 Uiso 0.5 1 calc R U P A 1
H11R H 0.307186 0.733467 0.448599 0.229 Uiso 0.5 1 calc R U P A 1
H11S H 0.378370 0.706693 0.461503 0.229 Uiso 0.5 1 calc R U P A 1
O58 O -0.0033(6) 0.4225(5) 0.4029(3) 0.083(3) Uani 1 1 d . . . . .
H58O H -0.025087 0.392386 0.392613 0.125 Uiso 1 1 calc R U . . .
C119 C 0.0058(12) 0.3956(10) 0.4338(5) 0.117(7) Uani 1 1 d . . . . .
H11T H 0.047775 0.413973 0.442778 0.175 Uiso 1 1 calc R U . . .
H11U H 0.006904 0.343023 0.433740 0.175 Uiso 1 1 calc R U . . .
H11V H -0.031154 0.412055 0.445301 0.175 Uiso 1 1 calc R U . . .
O64 O 0.5540(5) 0.4913(6) 0.0713(3) 0.085(3) Uani 1 1 d . . . . .
H64O H 0.569576 0.453135 0.078584 0.127 Uiso 1 1 calc R U . . .
C120 C 0.5540(10) 0.4875(12) 0.0398(4) 0.110(6) Uani 1 1 d . . . . .
H12A H 0.544285 0.535037 0.031381 0.164 Uiso 1 1 calc R U . . .
H12B H 0.519982 0.453409 0.032459 0.164 Uiso 1 1 calc R U . . .
H12C H 0.597734 0.471544 0.033893 0.164 Uiso 1 1 calc R U . . .
O59 O 0.3463(6) 0.4252(6) 0.3327(3) 0.092(3) Uani 1 1 d . . . . .
H59O H 0.381383 0.425525 0.343544 0.138 Uiso 1 1 calc R U . . .
C126 C 0.2998(10) 0.3745(11) 0.3443(5) 0.145(10) Uani 1 1 d . . . . .
H12D H 0.324292 0.335015 0.354127 0.217 Uiso 1 1 calc R U . . .
H12E H 0.270890 0.355461 0.328139 0.217 Uiso 1 1 calc R U . . .
H12F H 0.272591 0.398760 0.358630 0.217 Uiso 1 1 calc R U . . .
O61 O 0.0883(6) 0.4968(7) 0.1784(3) 0.098(4) Uani 1 1 d . . . . .
H61O H 0.069556 0.471077 0.165232 0.147 Uiso 1 1 calc R U . . .
C121 C 0.0477(9) 0.5575(14) 0.1837(5) 0.139(9) Uani 1 1 d . . . . .
H12H H 0.061157 0.578494 0.202852 0.209 Uiso 1 1 calc R U . . .
H12I H 0.001071 0.542597 0.183672 0.209 Uiso 1 1 calc R U . . .
H12J H 0.053054 0.593151 0.168091 0.209 Uiso 1 1 calc R U . . .
O72 O 0.3590(11) 0.5430(11) 0.4977(4) 0.078(6) Uani 0.5 1 d . . P B 1
H72O H 0.333533 0.575950 0.502671 0.117 Uiso 0.5 1 calc R U P B 1
C124 C 0.3329(13) 0.4841(14) 0.5024(6) 0.060(6) Uani 0.5 1 d . . P B 1
H12N H 0.365031 0.445671 0.499281 0.091 Uiso 0.5 1 calc R U P B 1
H12O H 0.293953 0.477656 0.488805 0.091 Uiso 0.5 1 calc R U P B 1
H12P H 0.319132 0.482304 0.522795 0.091 Uiso 0.5 1 calc R U P B 1
O75 O 0.0709(7) 0.6177(8) 0.0173(3) 0.048(3) Uani 0.5 1 d . . P C 1
H75A H 0.090408 0.635736 0.003196 0.071 Uiso 0.5 1 calc R U P C 1
C125 C 0.0186(12) 0.6579(15) 0.0232(5) 0.062(7) Uani 0.5 1 d . . P C 1
H12Q H 0.023137 0.674590 0.043648 0.093 Uiso 0.5 1 calc R U P C 1
H12R H -0.022072 0.629373 0.020311 0.093 Uiso 0.5 1 calc R U P C 1
H12S H 0.016328 0.699281 0.009839 0.093 Uiso 0.5 1 calc R U P C 1

loop_
_atom_site_aniso_label
_atom_site_aniso_U_11
_atom_site_aniso_U_22
_atom_site_aniso_U_33
_atom_site_aniso_U_23
_atom_site_aniso_U_13
_atom_site_aniso_U_12
Nd1 0.0300(3) 0.0334(3) 0.0646(4) 0.0026(2) 0.0074(3) 0.0032(2)
Nd2 0.0307(3) 0.0342(3) 0.0682(4) -0.0004(3) 0.0078(3) -0.0022(2)
Ga1 0.0365(7) 0.0370(7) 0.0690(9) 0.0006(6) 0.0100(6) -0.0023(5)
Ga2 0.0444(7) 0.0385(7) 0.0785(10) -0.0074(6) 0.0142(7) -0.0022(6)
Ga3 0.0330(7) 0.0409(8) 0.0989(12) -0.0064(7) 0.0076(7) -0.0053(6)
Ga4 0.0346(7) 0.0461(8) 0.0894(11) 0.0069(7) 0.0130(7) 0.0054(6)
Ga5 0.0365(7) 0.0407(7) 0.0714(9) -0.0004(6) 0.0057(6) -0.0078(6)
Ga6 0.0542(8) 0.0435(8) 0.0709(9) -0.0036(7) 0.0172(7) -0.0010(6)
Ga7 0.0437(7) 0.0393(8) 0.0844(10) 0.0038(7) 0.0143(7) -0.0063(6)
Ga8 0.0359(7) 0.0436(8) 0.0872(11) 0.0042(7) 0.0069(7) 0.0061(6)
Ga9 0.0390(7) 0.0426(7) 0.0694(9) -0.0041(6) 0.0075(6) 0.0077(6)
Ga10 0.0327(7) 0.0428(8) 0.0976(12) -0.0064(7) 0.0050(7) -0.0011(6)
Ga11 0.0337(7) 0.0350(7) 0.0881(10) 0.0080(6) 0.0083(6) 0.0054(5)
Ga12 0.0442(7) 0.0421(8) 0.0778(10) 0.0093(7) 0.0157(7) 0.0024(6)
Ga13 0.0408(7) 0.0417(8) 0.0726(9) -0.0024(6) 0.0131(6) 0.0042(6)
Ga14 0.0430(7) 0.0344(7) 0.0799(10) 0.0066(6) 0.0134(7) 0.0010(6)
Ga15 0.0359(7) 0.0482(8) 0.0696(9) 0.0044(6) 0.0068(6) 0.0138(6)
Ga16 0.0357(7) 0.0474(8) 0.0782(10) 0.0020(7) 0.0058(6) -0.0036(6)
N1 0.039(5) 0.028(4) 0.075(6) -0.001(4) 0.020(4) 0.005(4)
N2 0.043(5) 0.029(5) 0.093(7) -0.016(4) 0.010(5) -0.006(4)
N3 0.034(5) 0.034(5) 0.089(7) 0.002(4) 0.011(5) -0.004(4)
N4 0.043(5) 0.036(5) 0.078(6) -0.008(4) 0.010(5) 0.011(4)
N5 0.045(5) 0.054(6) 0.079(7) -0.004(5) 0.001(5) 0.003(5)
N6 0.060(6) 0.041(5) 0.068(6) -0.004(4) 0.016(5) -0.003(5)
N7 0.057(6) 0.027(5) 0.082(7) 0.015(4) 0.016(5) 0.002(4)
N8 0.055(6) 0.023(4) 0.087(7) 0.008(4) 0.010(5) 0.006(4)
N9 0.035(5) 0.046(5) 0.078(7) -0.007(5) 0.004(4) 0.001(4)
N10 0.014(4) 0.050(5) 0.100(8) 0.005(5) 0.004(4) 0.002(4)
N11 0.044(5) 0.043(5) 0.071(6) 0.004(4) 0.007(4) 0.007(4)
N12 0.053(6) 0.064(7) 0.067(6) 0.008(5) 0.023(5) -0.003(5)
N13 0.014(3) 0.032(4) 0.095(7) 0.003(4) 0.006(4) -0.007(3)
N14 0.043(5) 0.037(5) 0.082(7) -0.004(4) 0.010(5) -0.011(4)
N15 0.050(5) 0.029(4) 0.069(6) -0.006(4) 0.017(5) 0.018(4)
N16 0.049(5) 0.041(5) 0.075(7) 0.011(4) -0.002(5) 0.004(4)
Na1 0.097(4) 0.093(5) 0.091(4) -0.013(3) 0.027(3) -0.028(4)
Na2 0.102(5) 0.092(4) 0.092(4) -0.016(3) 0.028(3) -0.039(4)
O1 0.043(4) 0.048(5) 0.099(7) 0.004(4) 0.004(4) 0.005(4)
O2 0.035(4) 0.044(4) 0.089(6) 0.008(4) -0.004(4) 0.002(3)
O3 0.032(4) 0.043(4) 0.118(8) -0.005(4) -0.001(4) -0.001(3)
O4 0.041(4) 0.049(5) 0.101(7) -0.011(4) 0.004(4) -0.008(4)
O5 0.051(4) 0.038(4) 0.072(5) -0.009(3) 0.009(4) -0.008(3)
O6 0.060(5) 0.052(5) 0.081(6) -0.014(4) 0.013(4) 0.003(4)
O7 0.066(6) 0.054(5) 0.079(6) -0.003(4) 0.027(5) 0.008(4)
O8 0.040(4) 0.049(4) 0.077(5) -0.002(4) 0.023(4) 0.000(3)
O9 0.059(5) 0.059(5) 0.082(6) 0.010(4) 0.024(4) 0.008(4)
O10 0.042(4) 0.050(5) 0.095(6) 0.022(4) 0.014(4) 0.010(4)
O11 0.041(4) 0.026(3) 0.088(6) 0.009(3) 0.013(4) 0.002(3)
O12 0.037(4) 0.039(4) 0.102(6) 0.013(4) 0.007(4) 0.004(3)
O13 0.052(5) 0.046(5) 0.091(6) -0.011(4) 0.019(4) -0.007(4)
O14 0.047(4) 0.030(4) 0.076(5) -0.012(3) 0.008(4) -0.008(3)
O15 0.061(6) 0.065(6) 0.097(7) -0.012(5) 0.009(5) -0.015(5)
O16 0.040(4) 0.059(6) 0.115(8) 0.016(5) -0.004(5) -0.007(4)
O17 0.039(4) 0.045(4) 0.087(6) -0.004(4) 0.003(4) -0.002(3)
O18 0.047(5) 0.062(5) 0.092(7) 0.006(5) 0.011(4) 0.013(4)
O19 0.049(5) 0.057(5) 0.094(6) 0.010(4) 0.017(4) 0.025(4)
O20 0.040(4) 0.038(4) 0.067(5) 0.015(3) 0.003(3) 0.011(3)
O21 0.058(5) 0.039(4) 0.098(6) 0.002(4) 0.016(4) -0.003(3)
O22 0.064(5) 0.031(4) 0.085(6) 0.005(4) 0.026(4) 0.000(4)
O23 0.048(4) 0.034(4) 0.080(5) 0.003(3) 0.022(4) 0.008(3)
O24 0.055(5) 0.055(5) 0.075(5) -0.006(4) 0.025(4) -0.005(4)
O25 0.043(4) 0.060(5) 0.089(6) -0.004(4) 0.010(4) 0.016(4)
O26 0.040(4) 0.048(5) 0.085(6) 0.011(4) 0.011(4) 0.002(3)
O27 0.046(4) 0.045(5) 0.093(6) -0.008(4) 0.006(4) 0.015(4)
O28 0.042(4) 0.033(4) 0.107(7) 0.008(4) 0.013(4) -0.005(3)
O29 0.040(4) 0.052(5) 0.100(7) -0.014(4) 0.012(4) -0.012(4)
O30 0.032(4) 0.039(4) 0.087(6) -0.013(4) 0.002(4) -0.005(3)
O31 0.048(5) 0.056(5) 0.110(7) -0.025(5) 0.018(5) -0.009(4)
O32 0.061(5) 0.038(4) 0.090(6) -0.012(4) 0.024(4) -0.007(4)
O33 0.036(4) 0.041(4) 0.075(5) 0.003(4) 0.011(3) -0.002(3)
O34 0.077(6) 0.042(5) 0.087(6) 0.001(4) 0.030(5) -0.001(4)
O35 0.048(4) 0.038(4) 0.102(7) 0.018(4) 0.022(4) 0.007(4)
O36 0.046(4) 0.036(4) 0.073(5) 0.010(3) 0.010(4) 0.009(3)
O37 0.038(4) 0.039(4) 0.107(7) 0.011(4) 0.004(4) 0.010(3)
O38 0.033(4) 0.048(5) 0.105(7) 0.004(4) 0.014(4) 0.006(3)
O39 0.012(3) 0.038(4) 0.123(7) 0.005(4) 0.012(3) 0.010(3)
O40 0.039(4) 0.061(5) 0.099(7) -0.003(5) 0.009(4) -0.006(4)
O41 0.054(5) 0.061(6) 0.109(8) 0.014(5) 0.015(5) 0.022(4)
O42 0.044(4) 0.033(4) 0.088(6) 0.007(4) 0.013(4) 0.005(3)
O43 0.062(5) 0.049(5) 0.087(6) 0.006(4) 0.010(5) 0.001(4)
O44 0.064(5) 0.052(5) 0.076(6) 0.000(4) 0.018(4) -0.003(4)
O45 0.059(5) 0.039(4) 0.077(5) 0.001(4) 0.017(4) 0.011(4)
O46 0.061(5) 0.057(5) 0.070(5) -0.008(4) 0.018(4) -0.015(4)
O47 0.082(6) 0.051(5) 0.079(6) -0.008(4) 0.037(5) -0.013(4)
O48 0.051(5) 0.036(4) 0.082(6) -0.004(4) 0.011(4) -0.013(3)
O49 0.049(5) 0.057(5) 0.093(7) -0.011(5) 0.002(4) -0.013(4)
O50 0.037(4) 0.057(6) 0.122(8) 0.017(5) -0.003(5) -0.013(4)
O51 0.015(3) 0.055(5) 0.091(6) -0.006(4) 0.002(3) 0.002(3)
O52 0.046(5) 0.052(5) 0.100(7) 0.016(5) 0.007(4) 0.019(4)
O53 0.036(4) 0.061(5) 0.105(7) 0.000(5) 0.016(4) -0.012(4)
O54 0.063(5) 0.030(4) 0.107(7) -0.003(4) 0.035(5) -0.001(4)
O55 0.042(4) 0.044(4) 0.088(6) 0.001(4) 0.014(4) -0.017(3)
O56 0.047(4) 0.042(4) 0.091(6) -0.008(4) 0.022(4) 0.008(4)
O65 0.143(13) 0.225(19) 0.115(11) 0.026(12) 0.008(10) -0.091(13)
O66 0.171(15) 0.113(11) 0.132(12) -0.023(9) -0.032(11) 0.040(11)
O67 0.39(4) 0.150(18) 0.18(2) -0.019(15) 0.04(2) 0.10(2)
O68 0.130(9) 0.190(16) 0.109(10) 0.007(10) 0.015(8) -0.082(11)
O69 0.076(7) 0.121(10) 0.093(8) -0.015(7) 0.012(6) -0.013(7)
O70 0.069(7) 0.105(9) 0.120(10) -0.019(7) -0.006(6) 0.005(6)
O71 0.086(9) 0.143(13) 0.155(14) 0.032(10) 0.013(9) 0.007(9)
C1 0.049(7) 0.042(6) 0.090(9) 0.002(6) 0.005(6) 0.016(5)
C2 0.057(8) 0.045(7) 0.124(13) 0.019(7) 0.013(8) 0.016(6)
C3 0.084(11) 0.074(11) 0.134(15) 0.028(10) 0.027(10) 0.037(9)
C4 0.085(11) 0.052(8) 0.136(15) 0.043(9) 0.033(10) 0.029(8)
C5 0.080(10) 0.039(7) 0.110(11) 0.008(7) 0.031(8) 0.012(6)
C6 0.048(6) 0.028(5) 0.095(9) 0.010(5) 0.003(6) 0.011(5)
C7 0.055(7) 0.041(6) 0.068(7) 0.011(5) 0.010(6) -0.001(5)
C8 0.047(7) 0.053(7) 0.090(9) 0.008(6) 0.016(6) 0.007(6)
C9 0.041(6) 0.063(8) 0.105(11) 0.001(7) 0.009(7) 0.004(6)
C10 0.045(8) 0.095(12) 0.113(13) 0.001(10) 0.010(8) -0.002(8)
C11 0.028(6) 0.121(15) 0.112(13) -0.009(10) 0.006(7) 0.002(8)
C12 0.039(7) 0.067(9) 0.113(12) 0.001(8) 0.018(7) 0.004(6)
C13 0.028(5) 0.051(7) 0.099(10) 0.002(6) 0.009(6) 0.007(5)
C14 0.043(6) 0.042(6) 0.091(9) 0.007(6) 0.011(6) 0.003(5)
C15 0.068(8) 0.035(6) 0.090(9) -0.004(6) 0.011(7) 0.023(6)
C16 0.062(8) 0.068(9) 0.099(11) -0.021(8) 0.000(7) 0.016(7)
C17 0.090(12) 0.063(9) 0.111(13) -0.025(9) 0.010(10) 0.017(8)
C18 0.090(12) 0.049(8) 0.126(14) -0.019(8) -0.003(10) -0.010(8)
C19 0.058(8) 0.074(10) 0.106(12) -0.009(8) 0.001(8) 0.010(7)
C20 0.045(6) 0.046(7) 0.092(9) -0.007(6) -0.003(6) -0.002(5)
C21 0.053(7) 0.063(8) 0.073(8) -0.001(6) 0.007(6) 0.008(6)
C22 0.048(6) 0.054(7) 0.074(8) 0.006(6) 0.012(6) 0.008(5)
C23 0.059(8) 0.069(9) 0.092(10) 0.022(7) 0.026(7) 0.001(7)
C24 0.064(9) 0.078(10) 0.114(13) 0.006(9) 0.040(9) -0.012(8)
C25 0.082(11) 0.100(13) 0.117(14) 0.014(11) 0.053(10) 0.004(10)
C26 0.065(9) 0.068(9) 0.116(12) 0.007(8) 0.047(9) 0.008(7)
C27 0.050(7) 0.062(8) 0.076(8) 0.010(6) 0.022(6) 0.012(6)
C28 0.056(7) 0.061(8) 0.062(7) 0.005(6) 0.015(6) -0.002(6)
C29 0.076(9) 0.052(8) 0.091(10) -0.002(7) 0.008(8) -0.013(7)
C30 0.082(11) 0.072(11) 0.143(16) -0.016(10) 0.023(10) -0.046(9)
C31 0.133(17) 0.044(8) 0.149(17) -0.013(9) 0.028(14) -0.046(10)
C32 0.134(18) 0.053(10) 0.151(18) -0.012(10) 0.049(15) -0.013(10)
C33 0.101(13) 0.057(9) 0.114(13) -0.003(8) 0.028(10) -0.019(8)
C34 0.060(8) 0.048(7) 0.081(9) 0.001(6) 0.001(6) -0.007(6)
C35 0.057(7) 0.038(6) 0.074(8) 0.009(5) 0.012(6) -0.004(5)
C36 0.052(7) 0.090(11) 0.079(9) 0.021(8) 0.009(6) 0.034(7)
C37 0.060(7) 0.099(11) 0.131(14) 0.040(10) 0.035(9) 0.042(7)
C38 0.061(8) 0.152(12) 0.19(2) 0.093(14) 0.044(11) 0.037(9)
C39 0.045(8) 0.148(12) 0.29(3) 0.099(18) 0.030(13) 0.006(9)
C40 0.041(7) 0.129(14) 0.26(3) 0.096(16) 0.018(11) 0.005(7)
C41 0.039(6) 0.074(9) 0.139(14) 0.038(9) 0.014(7) 0.009(5)
C42 0.034(5) 0.069(9) 0.091(10) 0.024(7) 0.004(6) 0.006(5)
C43 0.056(7) 0.032(5) 0.130(11) 0.002(6) 0.016(7) -0.009(5)
C44 0.110(12) 0.049(6) 0.148(16) 0.020(8) 0.049(11) 0.007(7)
C45 0.116(12) 0.045(6) 0.147(16) 0.016(8) 0.033(10) 0.007(8)
C46 0.108(12) 0.050(7) 0.178(19) 0.005(10) 0.038(11) 0.011(8)
C47 0.092(11) 0.048(6) 0.141(15) 0.016(8) 0.030(10) 0.021(6)
C48 0.070(7) 0.045(6) 0.102(10) 0.017(6) 0.016(7) 0.013(6)
C49 0.055(7) 0.055(8) 0.087(9) 0.007(6) -0.001(7) 0.005(6)
C50 0.051(7) 0.065(8) 0.065(7) -0.001(6) 0.008(6) -0.003(6)
C51 0.043(6) 0.073(9) 0.090(10) -0.023(7) 0.021(6) -0.004(6)
C52 0.063(8) 0.106(13) 0.075(9) -0.010(8) 0.028(7) 0.005(8)
C53 0.081(10) 0.067(9) 0.084(10) -0.006(7) 0.038(8) -0.007(7)
C54 0.060(8) 0.092(11) 0.085(10) -0.011(8) 0.030(7) -0.012(8)
C55 0.045(6) 0.064(8) 0.068(8) 0.003(6) 0.020(6) 0.003(6)
C56 0.039(6) 0.071(9) 0.070(8) 0.003(6) 0.015(5) -0.013(6)
C57 0.046(7) 0.062(8) 0.099(10) -0.006(7) -0.002(7) 0.000(6)
C58 0.083(10) 0.048(8) 0.107(12) -0.015(7) 0.021(9) 0.009(7)
C59 0.071(9) 0.050(8) 0.108(12) -0.025(7) -0.006(8) 0.006(7)
C60 0.085(11) 0.037(7) 0.126(14) 0.001(8) -0.015(10) -0.028(7)
C61 0.053(7) 0.036(6) 0.119(12) -0.009(7) -0.007(7) -0.008(5)
C62 0.059(8) 0.039(6) 0.104(11) -0.019(6) 0.016(7) 0.002(6)
C63 0.035(6) 0.038(6) 0.100(10) 0.001(6) 0.001(6) -0.002(5)
C64 0.052(7) 0.061(8) 0.066(8) -0.001(6) 0.017(6) -0.001(6)
C65 0.078(10) 0.063(9) 0.100(11) 0.008(8) 0.033(8) 0.014(7)
C66 0.094(11) 0.063(9) 0.100(11) 0.012(8) 0.047(9) 0.018(8)
C67 0.097(12) 0.092(12) 0.102(12) 0.017(9) 0.057(10) 0.032(10)
C68 0.096(11) 0.045(7) 0.111(12) -0.010(7) 0.046(9) 0.021(7)
C69 0.059(7) 0.047(7) 0.083(9) 0.006(6) 0.018(6) 0.010(6)
C70 0.047(7) 0.054(7) 0.076(8) -0.008(6) 0.019(6) -0.008(5)
C71 0.047(6) 0.042(6) 0.079(8) -0.003(5) 0.007(6) -0.013(5)
C72 0.061(8) 0.051(7) 0.102(11) 0.002(7) 0.017(7) 0.012(6)
C73 0.073(10) 0.043(8) 0.168(17) 0.036(9) 0.036(10) 0.019(7)
C74 0.086(12) 0.047(8) 0.23(2) 0.036(11) 0.048(13) 0.044(8)
C75 0.066(9) 0.046(8) 0.180(18) 0.020(9) 0.055(10) 0.013(7)
C76 0.056(7) 0.034(6) 0.091(9) -0.001(6) 0.022(6) 0.001(5)
C77 0.043(6) 0.063(8) 0.074(8) 0.005(6) 0.010(6) 0.000(6)
C78 0.035(6) 0.054(7) 0.092(9) 0.009(6) 0.005(6) -0.012(5)
C79 0.036(6) 0.078(10) 0.104(11) -0.005(8) -0.004(6) -0.020(6)
C80 0.032(6) 0.084(11) 0.125(13) -0.007(9) 0.011(7) -0.014(7)
C81 0.020(6) 0.098(12) 0.138(15) 0.008(10) 0.005(7) 0.009(6)
C82 0.026(6) 0.078(10) 0.121(13) -0.001(9) 0.003(7) -0.008(6)
C83 0.025(5) 0.081(9) 0.076(8) 0.006(7) 0.005(5) -0.004(5)
C84 0.038(6) 0.065(8) 0.079(9) 0.004(6) 0.015(6) 0.007(6)
C85 0.060(8) 0.057(8) 0.099(11) 0.007(7) 0.004(7) 0.008(7)
C86 0.147(17) 0.051(9) 0.117(14) 0.025(9) 0.042(13) -0.007(10)
C87 0.20(2) 0.042(9) 0.16(2) 0.020(10) 0.075(19) -0.010(11)
C88 0.16(2) 0.049(9) 0.16(2) 0.027(10) 0.057(17) 0.035(11)
C89 0.110(14) 0.044(8) 0.151(17) 0.013(9) 0.038(12) 0.018(9)
C90 0.055(8) 0.041(7) 0.127(13) 0.011(7) 0.016(8) -0.001(6)
C91 0.051(7) 0.036(6) 0.090(9) 0.012(6) 0.008(6) 0.014(5)
C92 0.059(8) 0.071(9) 0.095(11) 0.003(8) 0.008(7) 0.010(7)
C93 0.045(8) 0.094(12) 0.144(16) 0.014(11) 0.029(9) 0.014(8)
C94 0.060(10) 0.083(13) 0.20(2) 0.013(13) 0.036(12) 0.018(9)
C95 0.067(11) 0.125(18) 0.22(3) 0.044(17) 0.054(14) -0.008(12)
C96 0.039(8) 0.123(16) 0.21(2) 0.067(15) 0.027(11) 0.010(9)
C97 0.027(6) 0.065(9) 0.142(14) 0.022(9) 0.009(7) 0.010(6)
C98 0.029(5) 0.064(8) 0.090(9) 0.011(7) 0.004(6) -0.008(5)
C99 0.076(9) 0.065(9) 0.072(8) 0.005(7) -0.003(7) -0.036(7)
C100 0.063(9) 0.078(11) 0.117(13) 0.013(9) 0.006(9) -0.028(8)
C101 0.111(15) 0.055(9) 0.134(16) -0.005(9) 0.021(12) -0.021(9)
C102 0.117(14) 0.050(8) 0.132(15) -0.018(9) 0.048(12) -0.033(9)
C103 0.102(12) 0.050(8) 0.118(13) -0.020(8) 0.048(10) -0.022(8)
C104 0.087(9) 0.041(6) 0.072(8) 0.001(6) 0.019(7) -0.026(6)
C105 0.055(7) 0.066(8) 0.068(8) -0.009(6) 0.014(6) -0.015(6)
C106 0.048(7) 0.069(8) 0.071(8) -0.001(6) 0.020(6) -0.004(6)
C107 0.065(8) 0.056(8) 0.078(9) -0.010(6) 0.025(7) 0.000(6)
C108 0.062(8) 0.074(10) 0.095(11) -0.017(8) 0.035(8) -0.010(7)
C109 0.069(10) 0.115(15) 0.093(12) -0.022(10) 0.028(9) -0.023(9)
C110 0.059(8) 0.076(10) 0.085(10) -0.002(7) 0.020(7) -0.014(7)
C111 0.050(7) 0.054(7) 0.079(9) -0.011(6) 0.013(6) -0.007(6)
C112 0.041(6) 0.062(8) 0.077(8) -0.001(6) 0.016(6) -0.008(6)
C113 0.116(12) 0.36(5) 0.19(3) 0.07(3) -0.007(16) -0.10(2)
C114 0.21(4) 0.34(6) 0.13(3) 0.03(3) 0.06(2) 0.04(4)
C115 0.13(2) 0.23(3) 0.092(15) -0.036(17) -0.010(14) 0.04(2)
C116 0.22(3) 0.077(15) 0.20(3) -0.001(16) -0.01(3) -0.021(18)
O60 0.069(7) 0.143(12) 0.130(11) -0.011(9) 0.025(7) -0.044(7)
O73 0.055(11) 0.053(10) 0.109(16) 0.014(10) -0.049(10) -0.017(8)
C118 0.08(2) 0.33(8) 0.053(19) 0.00(3) -0.008(17) 0.06(4)
O58 0.080(7) 0.047(5) 0.122(9) 0.011(5) 0.001(6) -0.021(5)
C119 0.16(2) 0.077(12) 0.118(16) 0.007(11) 0.017(14) -0.030(13)
O64 0.063(6) 0.082(7) 0.111(8) -0.006(6) 0.014(6) 0.031(5)
C120 0.092(13) 0.128(17) 0.111(15) -0.001(12) 0.020(11) 0.030(12)
O59 0.083(7) 0.077(7) 0.116(9) -0.002(6) 0.012(6) 0.031(6)
C126 0.097(16) 0.19(3) 0.15(2) 0.025(19) 0.001(15) 0.031(17)
O61 0.064(6) 0.121(10) 0.109(9) -0.005(7) 0.006(6) -0.024(7)
C121 0.078(14) 0.18(3) 0.16(2) -0.032(19) -0.007(14) 0.002(15)
O72 0.109(15) 0.074(12) 0.049(9) 0.011(8) -0.018(9) -0.058(11)
C124 0.063(15) 0.061(16) 0.056(14) -0.003(11) -0.007(11) -0.001(13)
O75 0.047(8) 0.047(8) 0.047(8) 0.007(6) -0.010(6) 0.005(7)
C125 0.048(13) 0.080(18) 0.056(13) 0.026(12) -0.014(10) -0.024(13)

loop_
_atom_type_symbol
_atom_type_description
_atom_type_scat_dispersion_real
_atom_type_scat_dispersion_imag
_atom_type_scat_source
C C 0.0181 0.0091 'International Tables Vol C Tables 4.2.6.8 and 6.1.1.4'
H H 0.0000 0.0000 'International Tables Vol C Tables 4.2.6.8 and 6.1.1.4'
N N 0.0311 0.0180 'International Tables Vol C Tables 4.2.6.8 and 6.1.1.4'
O O 0.0492 0.0322 'International Tables Vol C Tables 4.2.6.8 and 6.1.1.4'
Na Na 0.1353 0.1239 'International Tables Vol C Tables 4.2.6.8 and 6.1.1.4'
Ga Ga -1.2846 0.7763 'International Tables Vol C Tables 4.2.6.8 and 6.1.1.4'
Nd Nd -3.1807 10.9079 'International Tables Vol C Tables 4.2.6.8 and 6.1.1.4'

loop_
_geom_angle_atom_site_label_1
_geom_angle_atom_site_label_2
_geom_angle_atom_site_label_3
_geom_angle
_geom_angle_site_symmetry_1
_geom_angle_site_symmetry_3
_geom_angle_publ_flag
O11 Nd1 O5 111.0(3) . . ?
O11 Nd1 O17 88.2(3) . . ?
O5 Nd1 O17 135.4(3) . . ?
O11 Nd1 O2 70.9(3) . . ?
O5 Nd1 O2 70.3(3) . . ?
O17 Nd1 O2 152.8(3) . . ?
O11 Nd1 O23 134.9(3) . . ?
O5 Nd1 O23 86.8(3) . . ?
O17 Nd1 O23 107.9(3) . . ?
O2 Nd1 O23 77.7(3) . . ?
O11 Nd1 O8 70.3(3) . . ?
O5 Nd1 O8 68.6(3) . . ?
O17 Nd1 O8 82.2(3) . . ?
O2 Nd1 O8 105.8(3) . . ?
O23 Nd1 O8 151.5(3) . . ?
O11 Nd1 O20 152.5(2) . . ?
O5 Nd1 O20 78.5(3) . . ?
O17 Nd1 O20 68.9(3) . . ?
O2 Nd1 O20 135.4(3) . . ?
O23 Nd1 O20 69.3(3) . . ?
O8 Nd1 O20 91.0(3) . . ?
O11 Nd1 O14 81.0(3) . . ?
O5 Nd1 O14 151.6(3) . . ?
O17 Nd1 O14 68.0(3) . . ?
O2 Nd1 O14 91.0(3) . . ?
O23 Nd1 O14 67.9(3) . . ?
O8 Nd1 O14 139.0(3) . . ?
O20 Nd1 O14 102.9(3) . . ?
O30 Nd2 O33 71.0(3) . . ?
O30 Nd2 O39 72.3(3) . . ?
O33 Nd2 O39 113.2(3) . . ?
O30 Nd2 O42 78.2(3) . . ?
O33 Nd2 O42 88.2(3) . . ?
O39 Nd2 O42 134.3(3) . . ?
O30 Nd2 O36 107.4(3) . . ?
O33 Nd2 O36 70.1(3) . . ?
O39 Nd2 O36 70.5(3) . . ?
O42 Nd2 O36 153.6(3) . . ?
O30 Nd2 O48 151.4(3) . . ?
O33 Nd2 O48 136.3(3) . . ?
O39 Nd2 O48 86.0(3) . . ?
O42 Nd2 O48 106.2(3) . . ?
O36 Nd2 O48 81.4(3) . . ?
O30 Nd2 O51 136.7(3) . . ?
O33 Nd2 O51 80.3(3) . . ?
O39 Nd2 O51 150.6(3) . . ?
O42 Nd2 O51 69.0(3) . . ?
O36 Nd2 O51 91.8(3) . . ?
O48 Nd2 O51 67.8(3) . . ?
O30 Nd2 O45 88.0(3) . . ?
O33 Nd2 O45 150.7(3) . . ?
O39 Nd2 O45 77.6(3) . . ?
O42 Nd2 O45 67.0(3) . . ?
O36 Nd2 O45 137.6(3) . . ?
O48 Nd2 O45 69.0(3) . . ?
O51 Nd2 O45 103.6(3) . . ?
O34 Ga1 O55 105.1(4) . . ?
O34 Ga1 O35 88.3(4) . . ?
O55 Ga1 O35 100.2(4) . . ?
O34 Ga1 O36 154.4(4) . . ?
O55 Ga1 O36 99.3(4) . . ?
O35 Ga1 O36 80.0(3) . . ?
O34 Ga1 N1 92.4(4) . . ?
O55 Ga1 N1 106.5(4) . . ?
O35 Ga1 N1 152.2(4) . . ?
O36 Ga1 N1 87.8(3) . . ?
O31 Ga2 O32 93.7(4) . . ?
O31 Ga2 O56 97.3(4) . . ?
O32 Ga2 O56 97.5(4) . . ?
O31 Ga2 O33 169.6(4) . . ?
O32 Ga2 O33 81.4(3) . . ?
O56 Ga2 O33 92.5(3) . . ?
O31 Ga2 N2 92.9(4) . . ?
O32 Ga2 N2 160.1(4) . . ?
O56 Ga2 N2 100.2(4) . . ?
O33 Ga2 N2 88.9(3) . . ?
O31 Ga2 O69 88.0(5) . . ?
O32 Ga2 O69 79.8(4) . . ?
O56 Ga2 O69 174.2(4) . . ?
O33 Ga2 O69 82.1(4) . . ?
N2 Ga2 O69 81.7(4) . . ?
O40 Ga3 O53 100.5(4) . . ?
O40 Ga3 O29 90.2(4) . . ?
O53 Ga3 O29 99.0(4) . . ?
O40 Ga3 O30 163.8(4) . . ?
O53 Ga3 O30 94.6(4) . . ?
O29 Ga3 O30 81.8(3) . . ?
O40 Ga3 N3 92.4(4) . . ?
O53 Ga3 N3 100.8(4) . . ?
O29 Ga3 N3 159.2(4) . . ?
O30 Ga3 N3 90.3(3) . . ?
O37 Ga4 O54 101.7(4) . . ?
O37 Ga4 O38 89.4(4) . . ?
O54 Ga4 O38 104.8(4) . . ?
O37 Ga4 O39 162.7(4) . . ?
O54 Ga4 O39 94.5(4) . . ?
O38 Ga4 O39 80.6(3) . . ?
O37 Ga4 N4 91.5(4) . . ?
O54 Ga4 N4 107.1(4) . . ?
O38 Ga4 N4 147.2(4) . . ?
O39 Ga4 N4 89.4(3) . . ?
O49 Ga5 O55 104.7(4) . . ?
O49 Ga5 O51 153.4(4) . . ?
O55 Ga5 O51 101.7(4) . . ?
O49 Ga5 O50 90.6(4) . . ?
O55 Ga5 O50 102.4(4) . . ?
O51 Ga5 O50 80.4(3) . . ?
O49 Ga5 N6 90.9(4) . . ?
O55 Ga5 N6 106.1(4) . . ?
O51 Ga5 N6 85.0(3) . . ?
O50 Ga5 N6 150.0(4) . . ?
O46 Ga6 O54 104.7(4) . . ?
O46 Ga6 O48 154.3(4) . . ?
O54 Ga6 O48 99.7(4) . . ?
O46 Ga6 O47 86.9(4) . . ?
O54 Ga6 O47 102.4(4) . . ?
O48 Ga6 O47 80.2(3) . . ?
O46 Ga6 N7 91.2(4) . . ?
O54 Ga6 N7 109.5(4) . . ?
O48 Ga6 N7 88.0(4) . . ?
O47 Ga6 N7 147.4(5) . . ?
O46 Ga6 Na2 41.6(3) . . ?
O54 Ga6 Na2 116.3(3) . . ?
O48 Ga6 Na2 118.8(3) . . ?
O47 Ga6 Na2 46.2(3) . . ?
N7 Ga6 Na2 119.8(4) . . ?
O53 Ga7 O43 106.1(4) . . ?
O53 Ga7 O45 100.9(4) . . ?
O43 Ga7 O45 152.2(4) . . ?
O53 Ga7 O44 101.1(4) . . ?
O43 Ga7 O44 87.1(4) . . ?
O45 Ga7 O44 81.4(4) . . ?
O53 Ga7 N8 108.6(4) . . ?
O43 Ga7 N8 90.4(4) . . ?
O45 Ga7 N8 87.1(3) . . ?
O44 Ga7 N8 149.7(4) . . ?
O53 Ga7 Na1 113.6(3) . . ?
O43 Ga7 Na1 38.2(3) . . ?
O45 Ga7 Na1 122.8(3) . . ?
O44 Ga7 Na1 49.2(3) . . ?
N8 Ga7 Na1 119.8(3) . . ?
O52 Ga8 O56 107.9(4) . . ?
O52 Ga8 O42 147.6(4) . . ?
O56 Ga8 O42 104.0(4) . . ?
O52 Ga8 O41 87.4(4) . . ?
O56 Ga8 O41 103.3(4) . . ?
O42 Ga8 O41 80.0(3) . . ?
O52 Ga8 N5 90.1(4) . . ?
O56 Ga8 N5 107.7(4) . . ?
O42 Ga8 N5 85.4(4) . . ?
O41 Ga8 N5 148.1(5) . . ?
O6 Ga9 O25 106.5(4) . . ?
O6 Ga9 O7 88.9(4) . . ?
O25 Ga9 O7 98.9(4) . . ?
O6 Ga9 O8 150.1(4) . . ?
O25 Ga9 O8 103.0(4) . . ?
O7 Ga9 O8 81.4(3) . . ?
O6 Ga9 N9 92.0(4) . . ?
O25 Ga9 N9 104.5(4) . . ?
O7 Ga9 N9 155.3(4) . . ?
O8 Ga9 N9 85.7(3) . . ?
O3 Ga10 O28 100.7(4) . . ?
O3 Ga10 O4 90.2(4) . . ?
O28 Ga10 O4 103.0(4) . . ?
O3 Ga10 O5 161.7(4) . . ?
O28 Ga10 O5 96.9(4) . . ?
O4 Ga10 O5 80.7(3) . . ?
O3 Ga10 N10 92.3(3) . . ?
O28 Ga10 N10 103.0(4) . . ?
O4 Ga10 N10 153.0(4) . . ?
O5 Ga10 N10 88.7(3) . . ?
O12 Ga11 O1 91.1(4) . . ?
O12 Ga11 O2 162.7(4) . . ?
O1 Ga11 O2 80.6(3) . . ?
O12 Ga11 O27 100.8(4) . . ?
O1 Ga11 O27 99.5(4) . . ?
O2 Ga11 O27 95.6(4) . . ?
O12 Ga11 N11 91.9(4) . . ?
O1 Ga11 N11 156.5(4) . . ?
O2 Ga11 N11 89.9(4) . . ?
O27 Ga11 N11 102.8(4) . . ?
O9 Ga12 O10 93.8(4) . . ?
O9 Ga12 O26 98.6(4) . . ?
O10 Ga12 O26 98.4(4) . . ?
O9 Ga12 O11 167.5(4) . . ?
O10 Ga12 O11 80.5(3) . . ?
O26 Ga12 O11 93.3(4) . . ?
O9 Ga12 N12 92.1(4) . . ?
O10 Ga12 N12 158.1(4) . . ?
O26 Ga12 N12 101.5(4) . . ?
O11 Ga12 N12 89.3(3) . . ?
O9 Ga12 O71 86.7(5) . . ?
O10 Ga12 O71 79.9(5) . . ?
O26 Ga12 O71 174.6(4) . . ?
O11 Ga12 O71 81.4(4) . . ?
N12 Ga12 O71 79.5(5) . . ?
O9 Ga12 H26O 97(3) . . ?
O10 Ga12 H26O 72.6(7) . . ?
O26 Ga12 H26O 25.9(6) . . ?
O11 Ga12 H26O 91(3) . . ?
N12 Ga12 H26O 127.4(8) . . ?
O71 Ga12 H26O 152.4(8) . . ?
O24 Ga13 O27 108.0(4) . . ?
O24 Ga13 O14 149.2(4) . . ?
O27 Ga13 O14 102.0(4) . . ?
O24 Ga13 N15 90.4(4) . . ?
O27 Ga13 N15 108.1(4) . . ?
O14 Ga13 N15 86.8(3) . . ?
O24 Ga13 O13 87.3(4) . . ?
O27 Ga13 O13 101.1(4) . . ?
O14 Ga13 O13 80.1(3) . . ?
N15 Ga13 O13 149.9(4) . . ?
O24 Ga13 Na1 42.2(3) . . ?
O27 Ga13 Na1 117.0(3) . . ?
O14 Ga13 Na1 116.3(3) . . ?
N15 Ga13 Na1 121.4(3) . . ?
O13 Ga13 Na1 45.9(3) . . ?
O21 Ga14 O28 103.5(4) . . ?
O21 Ga14 O22 87.2(4) . . ?
O28 Ga14 O22 103.7(4) . . ?
O21 Ga14 O23 156.0(4) . . ?
O28 Ga14 O23 99.2(4) . . ?
O22 Ga14 O23 80.0(3) . . ?
O21 Ga14 N16 91.6(4) . . ?
O28 Ga14 N16 109.3(4) . . ?
O22 Ga14 N16 146.2(4) . . ?
O23 Ga14 N16 88.0(3) . . ?
O21 Ga14 Na2 39.4(3) . . ?
O28 Ga14 Na2 114.8(3) . . ?
O22 Ga14 Na2 48.4(3) . . ?
O23 Ga14 Na2 122.3(3) . . ?
N16 Ga14 Na2 119.1(3) . . ?
O18 Ga15 O25 105.8(4) . . ?
O18 Ga15 O20 152.8(4) . . ?
O25 Ga15 O20 100.7(4) . . ?
O18 Ga15 O19 89.1(4) . . ?
O25 Ga15 O19 100.2(4) . . ?
O20 Ga15 O19 80.4(3) . . ?
O18 Ga15 N13 90.5(4) . . ?
O25 Ga15 N13 108.2(4) . . ?
O20 Ga15 N13 86.8(3) . . ?
O19 Ga15 N13 150.6(4) . . ?
O26 Ga16 O15 104.1(4) . . ?
O26 Ga16 O16 107.3(4) . . ?
O15 Ga16 O16 88.7(4) . . ?
O26 Ga16 O17 101.8(4) . . ?
O15 Ga16 O17 153.8(4) . . ?
O16 Ga16 O17 79.7(4) . . ?
O26 Ga16 N14 109.0(4) . . ?
O15 Ga16 N14 89.7(4) . . ?
O16 Ga16 N14 142.9(4) . . ?
O17 Ga16 N14 85.8(4) . . ?
C70 N1 O33 114.0(9) . . ?
C70 N1 Ga1 127.6(8) . . ?
O33 N1 Ga1 117.6(6) . . ?
C63 N2 O30 110.8(9) . . ?
C63 N2 Ga2 126.2(9) . . ?
O30 N2 Ga2 118.7(6) . . ?
C84 N3 O39 110.9(9) . . ?
C84 N3 Ga3 128.3(9) . . ?
O39 N3 Ga3 118.9(6) . . ?
C77 N4 O36 112.2(9) . . ?
C77 N4 Ga4 128.4(8) . . ?
O36 N4 Ga4 118.5(7) . . ?
C98 N5 O51 111.7(10) . . ?
C98 N5 Ga8 127.0(9) . . ?
O51 N5 Ga8 121.0(7) . . ?
C105 N6 O48 112.7(9) . . ?
C105 N6 Ga5 127.1(9) . . ?
O48 N6 Ga5 118.9(7) . . ?
C112 N7 O45 114.4(9) . . ?
C112 N7 Ga6 126.9(9) . . ?
O45 N7 Ga6 117.9(7) . . ?
C91 N8 O42 111.7(9) . . ?
C91 N8 Ga7 129.8(8) . . ?
O42 N8 Ga7 117.7(6) . . ?
C21 N9 O5 113.0(9) . . ?
C21 N9 Ga9 126.7(8) . . ?
O5 N9 Ga9 119.3(7) . . ?
C14 N10 O2 111.5(9) . . ?
C14 N10 Ga10 127.9(8) . . ?
O2 N10 Ga10 118.9(6) . . ?
C7 N11 O11 113.5(9) . . ?
C7 N11 Ga11 127.4(8) . . ?
O11 N11 Ga11 117.9(7) . . ?
C28 N12 O8 112.3(10) . . ?
C28 N12 Ga12 127.3(9) . . ?
O8 N12 Ga12 117.4(7) . . ?
C42 N13 O17 113.6(9) . . ?
C42 N13 Ga15 128.8(8) . . ?
O17 N13 Ga15 117.1(5) . . ?
C35 N14 O14 111.9(9) . . ?
C35 N14 Ga16 128.6(8) . . ?
O14 N14 Ga16 119.3(7) . . ?
C56 N15 O23 109.6(9) . . ?
C56 N15 Ga13 130.8(8) . . ?
O23 N15 Ga13 118.7(7) . . ?
C49 N16 O20 114.0(10) . . ?
C49 N16 Ga14 126.4(9) . . ?
O20 N16 Ga14 118.9(6) . . ?
O65 Na1 O43 89.5(5) . . ?
O65 Na1 O24 147.9(7) . . ?
O43 Na1 O24 110.6(4) . . ?
O65 Na1 O66 118.9(7) . . ?
O43 Na1 O66 92.8(5) . . ?
O24 Na1 O66 86.0(5) . . ?
O65 Na1 O13 93.6(5) . . ?
O43 Na1 O13 176.4(4) . . ?
O24 Na1 O13 65.8(3) . . ?
O66 Na1 O13 87.2(5) . . ?
O65 Na1 O44 87.4(5) . . ?
O43 Na1 O44 62.5(3) . . ?
O24 Na1 O44 80.8(4) . . ?
O66 Na1 O44 144.9(6) . . ?
O13 Na1 O44 115.9(4) . . ?
O65 Na1 Ga13 122.0(5) . . ?
O43 Na1 Ga13 141.4(3) . . ?
O24 Na1 Ga13 31.3(2) . . ?
O66 Na1 Ga13 90.3(4) . . ?
O13 Na1 Ga13 34.9(2) . . ?
O44 Na1 Ga13 94.8(3) . . ?
O65 Na1 Ga7 91.2(4) . . ?
O43 Na1 Ga7 29.3(2) . . ?
O24 Na1 Ga7 94.9(3) . . ?
O66 Na1 Ga7 117.2(5) . . ?
O13 Na1 Ga7 148.6(3) . . ?
O44 Na1 Ga7 33.4(2) . . ?
Ga13 Na1 Ga7 120.1(2) . . ?
O65 Na1 H65B 21.3(6) . . ?
O43 Na1 H65B 70.3(11) . . ?
O24 Na1 H65B 147.2(15) . . ?
O66 Na1 H65B 126.8(15) . . ?
O13 Na1 H65B 112.5(11) . . ?
O44 Na1 H65B 70.7(10) . . ?
Ga13 Na1 H65B 134.2(15) . . ?
Ga7 Na1 H65B 69.9(6) . . ?
O68 Na2 O46 145.0(6) . . ?
O68 Na2 O21 92.5(5) . . ?
O46 Na2 O21 109.6(4) . . ?
O68 Na2 O67 117.0(9) . . ?
O46 Na2 O67 89.9(7) . . ?
O21 Na2 O67 91.8(6) . . ?
O68 Na2 O47 94.6(5) . . ?
O46 Na2 O47 65.6(3) . . ?
O21 Na2 O47 172.4(5) . . ?
O67 Na2 O47 82.4(6) . . ?
O68 Na2 O22 84.9(5) . . ?
O46 Na2 O22 82.0(4) . . ?
O21 Na2 O22 62.5(3) . . ?
O67 Na2 O22 148.0(7) . . ?
O47 Na2 O22 121.0(4) . . ?
O68 Na2 Ga6 120.5(5) . . ?
O46 Na2 Ga6 31.5(2) . . ?
O21 Na2 Ga6 141.1(3) . . ?
O67 Na2 Ga6 90.6(5) . . ?
O47 Na2 Ga6 34.8(2) . . ?
O22 Na2 Ga6 98.0(3) . . ?
O68 Na2 Ga14 92.4(4) . . ?
O46 Na2 Ga14 94.0(3) . . ?
O21 Na2 Ga14 29.8(2) . . ?
O67 Na2 Ga14 117.9(6) . . ?
O47 Na2 Ga14 152.2(3) . . ?
O22 Na2 Ga14 33.11(19) . . ?
Ga6 Na2 Ga14 120.98(18) . . ?
C14 O1 Ga11 113.4(7) . . ?
N10 O2 Ga11 113.7(6) . . ?
N10 O2 Nd1 124.0(6) . . ?
Ga11 O2 Nd1 121.4(4) . . ?
C8 O3 Ga10 128.1(9) . . ?
C21 O4 Ga10 114.1(8) . . ?
N9 O5 Ga10 112.6(6) . . ?
N9 O5 Nd1 124.0(6) . . ?
Ga10 O5 Nd1 123.0(4) . . ?
C15 O6 Ga9 127.0(8) . . ?
C28 O7 Ga9 113.2(8) . . ?
N12 O8 Ga9 112.0(6) . . ?
N12 O8 Nd1 119.8(7) . . ?
Ga9 O8 Nd1 120.9(4) . . ?
C22 O9 Ga12 127.5(8) . . ?
C7 O10 Ga12 115.2(7) . . ?
N11 O11 Ga12 112.2(6) . . ?
N11 O11 Nd1 125.7(6) . . ?
Ga12 O11 Nd1 122.1(3) . . ?
C1 O12 Ga11 130.4(7) . . ?
C35 O13 Ga13 111.8(7) . . ?
C35 O13 Na1 137.6(9) . . ?
Ga13 O13 Na1 99.1(4) . . ?
N14 O14 Ga13 114.6(6) . . ?
N14 O14 Nd1 121.0(6) . . ?
Ga13 O14 Nd1 118.7(3) . . ?
C29 O15 Ga16 126.2(9) . . ?
C42 O16 Ga16 114.3(8) . . ?
N13 O17 Ga16 112.5(6) . . ?
N13 O17 Nd1 125.0(6) . . ?
Ga16 O17 Nd1 120.3(4) . . ?
C36 O18 Ga15 125.6(8) . . ?
C49 O19 Ga15 114.1(8) . . ?
N16 O20 Ga15 112.9(6) . . ?
N16 O20 Nd1 122.3(6) . . ?
Ga15 O20 Nd1 120.7(3) . . ?
C43 O21 Ga14 123.5(9) . . ?
C43 O21 Na2 124.1(9) . . ?
Ga14 O21 Na2 110.7(4) . . ?
C56 O22 Ga14 113.8(7) . . ?
C56 O22 Na2 140.0(8) . . ?
Ga14 O22 Na2 98.5(3) . . ?
N15 O23 Ga14 114.9(6) . . ?
N15 O23 Nd1 124.1(6) . . ?
Ga14 O23 Nd1 119.9(3) . . ?
C50 O24 Ga13 128.4(8) . . ?
C50 O24 Na1 120.1(8) . . ?
Ga13 O24 Na1 106.5(4) . . ?
Ga9 O25 Ga15 133.8(5) . . ?
Ga9 O25 H25O 123(8) . . ?
Ga15 O25 H25O 100(8) . . ?
Ga16 O26 Ga12 133.8(4) . . ?
Ga16 O26 H26O 122(7) . . ?
Ga12 O26 H26O 74(6) . . ?
Ga13 O27 Ga11 135.1(4) . . ?
Ga13 O27 H27O 109(6) . . ?
Ga11 O27 H27O 114(7) . . ?
Ga14 O28 Ga10 132.0(4) . . ?
Ga14 O28 H28O 122(7) . . ?
Ga10 O28 H28O 102(7) . . ?
C63 O29 Ga3 112.7(7) . . ?
N2 O30 Ga3 113.1(6) . . ?
N2 O30 Nd2 123.2(5) . . ?
Ga3 O30 Nd2 123.1(4) . . ?
C57 O31 Ga2 127.2(9) . . ?
C70 O32 Ga2 112.4(8) . . ?
N1 O33 Ga2 110.4(6) . . ?
N1 O33 Nd2 125.7(6) . . ?
Ga2 O33 Nd2 123.8(4) . . ?
C64 O34 Ga1 128.6(8) . . ?
C77 O35 Ga1 113.1(8) . . ?
N4 O36 Ga1 113.2(6) . . ?
N4 O36 Nd2 123.8(6) . . ?
Ga1 O36 Nd2 119.4(3) . . ?
C71 O37 Ga4 128.6(8) . . ?
C84 O38 Ga4 113.5(7) . . ?
N3 O39 Ga4 112.8(5) . . ?
N3 O39 Nd2 125.5(6) . . ?
Ga4 O39 Nd2 121.6(3) . . ?
C78 O40 Ga3 129.3(8) . . ?
C91 O41 Ga8 112.3(7) . . ?
N8 O42 Ga8 114.0(6) . . ?
N8 O42 Nd2 122.4(6) . . ?
Ga8 O42 Nd2 118.9(4) . . ?
C85 O43 Ga7 125.6(9) . . ?
C85 O43 Na1 120.7(9) . . ?
Ga7 O43 Na1 112.4(5) . . ?
C112 O44 Ga7 112.3(7) . . ?
C112 O44 Na1 141.5(9) . . ?
Ga7 O44 Na1 97.4(4) . . ?
N7 O45 Ga7 113.1(6) . . ?
N7 O45 Nd2 122.5(6) . . ?
Ga7 O45 Nd2 119.8(4) . . ?
C106 O46 Ga6 126.7(8) . . ?
C106 O46 Na2 123.0(8) . . ?
Ga6 O46 Na2 106.9(4) . . ?
C105 O47 Ga6 112.7(8) . . ?
C105 O47 Na2 138.5(9) . . ?
Ga6 O47 Na2 99.0(4) . . ?
N6 O48 Ga6 114.4(6) . . ?
N6 O48 Nd2 122.9(6) . . ?
Ga6 O48 Nd2 120.4(4) . . ?
C99 O49 Ga5 128.0(8) . . ?
C98 O50 Ga5 113.6(7) . . ?
N5 O51 Ga5 114.4(6) . . ?
N5 O51 Nd2 119.7(6) . . ?
Ga5 O51 Nd2 120.7(3) . . ?
C92 O52 Ga8 125.2(8) . . ?
Ga7 O53 Ga3 134.4(5) . . ?
Ga7 O53 H53O 107(5) . . ?
Ga3 O53 H53O 112(5) . . ?
Ga4 O54 Ga6 132.5(4) . . ?
Ga4 O54 H54O 120(7) . . ?
Ga6 O54 H54O 102(8) . . ?
Ga5 O55 Ga1 135.7(4) . . ?
Ga5 O55 H55O 111(8) . . ?
Ga1 O55 H55O 112(7) . . ?
Ga8 O56 Ga2 133.3(4) . . ?
Ga8 O56 H56O 118(5) . . ?
Ga2 O56 H56O 108(5) . . ?
Na1 O65 H65A 151(3) . . ?
Na1 O65 H65B 98(3) . . ?
H65A O65 H65B 106.6(15) . . ?
Na1 O66 H66A 109(3) . . ?
Na1 O66 H66B 132(4) . . ?
H66A O66 H66B 106.3(15) . . ?
Na2 O67 H67A 112(4) . . ?
Na2 O67 H67B 141(3) . . ?
H67A O67 H67B 106.5(15) . . ?
C113 O68 Na2 143.3(16) . . ?
C113 O68 H68A 102(3) . . ?
Na2 O68 H68A 115(3) . . ?
C115 O69 Ga2 123.0(13) . . ?
C115 O69 H69A 110(3) . . ?
Ga2 O69 H69A 96(5) . . ?
C116 O70 H70A 105(6) . . ?
C114 O71 Ga12 131.4(18) . . ?
C114 O71 H71A 99.5(16) . . ?
Ga12 O71 H71A 118(4) . . ?
O12 C1 C2 115.8(11) . . ?
O12 C1 C6 122.3(10) . . ?
C2 C1 C6 121.7(12) . . ?
C3 C2 C1 118.1(13) . . ?
C3 C2 H2 121.0 . . ?
C1 C2 H2 121.0 . . ?
C4 C3 C2 121.0(14) . . ?
C4 C3 H3 119.5 . . ?
C2 C3 H3 119.5 . . ?
C3 C4 C5 121.8(14) . . ?
C3 C4 H4 119.1 . . ?
C5 C4 H4 119.1 . . ?
C4 C5 C6 118.5(13) . . ?
C4 C5 H5 120.8 . . ?
C6 C5 H5 120.8 . . ?
C1 C6 C5 118.8(11) . . ?
C1 C6 C7 125.3(11) . . ?
C5 C6 C7 115.9(11) . . ?
O10 C7 N11 118.2(11) . . ?
O10 C7 C6 119.6(10) . . ?
N11 C7 C6 122.2(11) . . ?
O3 C8 C13 125.9(12) . . ?
O3 C8 C9 118.0(12) . . ?
C13 C8 C9 115.9(11) . . ?
C10 C9 C8 122.4(14) . . ?
C10 C9 H9 118.8 . . ?
C8 C9 H9 118.8 . . ?
C9 C10 C11 120.3(14) . . ?
C9 C10 H10 119.8 . . ?
C11 C10 H10 119.8 . . ?
C12 C11 C10 118.1(14) . . ?
C12 C11 H11 120.9 . . ?
C10 C11 H11 120.9 . . ?
C11 C12 C13 121.7(15) . . ?
C11 C12 H12 119.1 . . ?
C13 C12 H12 119.1 . . ?
C12 C13 C8 121.5(12) . . ?
C12 C13 C14 116.2(12) . . ?
C8 C13 C14 122.3(10) . . ?
N10 C14 O1 120.6(11) . . ?
N10 C14 C13 120.7(11) . . ?
O1 C14 C13 118.6(11) . . ?
O6 C15 C20 125.6(11) . . ?
O6 C15 C16 116.0(12) . . ?
C20 C15 C16 118.4(13) . . ?
C17 C16 C15 122.0(15) . . ?
C17 C16 H16 119.0 . . ?
C15 C16 H16 119.0 . . ?
C16 C17 C18 119.4(14) . . ?
C16 C17 H17 120.3 . . ?
C18 C17 H17 120.3 . . ?
C17 C18 C19 119.7(15) . . ?
C17 C18 H18 120.1 . . ?
C19 C18 H18 120.1 . . ?
C20 C19 C18 119.1(15) . . ?
C20 C19 H19 120.4 . . ?
C18 C19 H19 120.4 . . ?
C15 C20 C19 121.3(13) . . ?
C15 C20 C21 122.8(12) . . ?
C19 C20 C21 115.8(12) . . ?
N9 C21 O4 119.5(12) . . ?
N9 C21 C20 121.4(11) . . ?
O4 C21 C20 119.1(12) . . ?
O9 C22 C23 118.0(12) . . ?
O9 C22 C27 123.8(11) . . ?
C23 C22 C27 118.1(11) . . ?
C24 C23 C22 121.5(14) . . ?
C24 C23 H23 119.2 . . ?
C22 C23 H23 119.2 . . ?
C23 C24 C25 121.6(13) . . ?
C23 C24 H24 119.2 . . ?
C25 C24 H24 119.2 . . ?
C26 C25 C24 118.9(15) . . ?
C26 C25 H25 120.5 . . ?
C24 C25 H25 120.5 . . ?
C25 C26 C27 120.2(14) . . ?
C25 C26 H26 119.9 . . ?
C27 C26 H26 119.9 . . ?
C22 C27 C26 119.5(12) . . ?
C22 C27 C28 124.2(11) . . ?
C26 C27 C28 116.3(12) . . ?
O7 C28 N12 120.2(11) . . ?
O7 C28 C27 120.2(11) . . ?
N12 C28 C27 119.6(12) . . ?
O15 C29 C30 117.7(14) . . ?
O15 C29 C34 123.5(12) . . ?
C30 C29 C34 118.6(15) . . ?
C31 C30 C29 121.7(16) . . ?
C31 C30 H30 119.2 . . ?
C29 C30 H30 119.2 . . ?
C32 C31 C30 120.3(15) . . ?
C32 C31 H31 119.9 . . ?
C30 C31 H31 119.9 . . ?
C31 C32 C33 119.2(17) . . ?
C31 C32 H32 120.4 . . ?
C33 C32 H32 120.4 . . ?
C32 C33 C34 121.6(17) . . ?
C32 C33 H33 119.2 . . ?
C34 C33 H33 119.2 . . ?
C29 C34 C33 118.6(13) . . ?
C29 C34 C35 123.5(12) . . ?
C33 C34 C35 117.9(13) . . ?
N14 C35 O13 120.8(11) . . ?
N14 C35 C34 120.6(11) . . ?
O13 C35 C34 118.5(11) . . ?
O18 C36 C41 124.8(11) . . ?
O18 C36 C37 115.6(14) . . ?
C41 C36 C37 119.6(15) . . ?
C38 C37 C36 121.6(18) . . ?
C38 C37 H37 119.2 . . ?
C36 C37 H37 119.2 . . ?
C37 C38 C39 120.7(18) . . ?
C37 C38 H38 119.7 . . ?
C39 C38 H38 119.7 . . ?
C38 C39 C40 118.8(18) . . ?
C38 C39 H39 120.6 . . ?
C40 C39 H39 120.6 . . ?
C41 C40 C39 122(2) . . ?
C41 C40 H40 119.2 . . ?
C39 C40 H40 119.2 . . ?
C40 C41 C36 117.8(15) . . ?
C40 C41 C42 118.4(15) . . ?
C36 C41 C42 123.6(13) . . ?
N13 C42 O16 119.3(11) . . ?
N13 C42 C41 120.3(13) . . ?
O16 C42 C41 120.4(12) . . ?
O21 C43 C48 128.2(11) . . ?
O21 C43 C44 118.5(13) . . ?
C48 C43 C44 113.2(13) . . ?
C45 C44 C43 125.1(16) . . ?
C45 C44 H44 117.5 . . ?
C43 C44 H44 117.5 . . ?
C46 C45 C44 116.6(16) . . ?
C46 C45 H45 121.7 . . ?
C44 C45 H45 121.7 . . ?
C47 C46 C45 121.3(17) . . ?
C47 C46 H46 119.3 . . ?
C45 C46 H46 119.3 . . ?
C46 C47 C48 122.8(17) . . ?
C46 C47 H47 118.6 . . ?
C48 C47 H47 118.6 . . ?
C47 C48 C43 120.9(13) . . ?
C47 C48 C49 120.2(13) . . ?
C43 C48 C49 118.8(12) . . ?
N16 C49 O19 118.1(12) . . ?
N16 C49 C48 121.9(12) . . ?
O19 C49 C48 119.8(12) . . ?
O24 C50 C55 126.8(11) . . ?
O24 C50 C51 116.0(12) . . ?
C55 C50 C51 117.1(12) . . ?
C52 C51 C50 120.3(14) . . ?
C52 C51 H51 119.9 . . ?
C50 C51 H51 119.9 . . ?
C53 C52 C51 121.2(13) . . ?
C53 C52 H52 119.4 . . ?
C51 C52 H52 119.4 . . ?
C52 C53 C54 119.1(14) . . ?
C52 C53 H53 120.5 . . ?
C54 C53 H53 120.5 . . ?
C55 C54 C53 121.1(15) . . ?
C55 C54 H54 119.5 . . ?
C53 C54 H54 119.5 . . ?
C54 C55 C50 121.1(12) . . ?
C54 C55 C56 117.2(12) . . ?
C50 C55 C56 121.6(11) . . ?
O22 C56 N15 121.4(11) . . ?
O22 C56 C55 119.1(10) . . ?
N15 C56 C55 119.5(12) . . ?
O31 C57 C62 127.4(13) . . ?
O31 C57 C58 114.3(12) . . ?
C62 C57 C58 118.4(13) . . ?
C59 C58 C57 119.4(14) . . ?
C59 C58 H58 120.3 . . ?
C57 C58 H58 120.3 . . ?
C58 C59 C60 121.5(13) . . ?
C58 C59 H59 119.2 . . ?
C60 C59 H59 119.2 . . ?
C61 C60 C59 118.7(13) . . ?
C61 C60 H60 120.7 . . ?
C59 C60 H60 120.7 . . ?
C60 C61 C62 122.9(14) . . ?
C60 C61 H61 118.5 . . ?
C62 C61 H61 118.5 . . ?
C61 C62 C57 119.0(12) . . ?
C61 C62 C63 119.1(12) . . ?
C57 C62 C63 121.9(12) . . ?
O29 C63 N2 121.5(11) . . ?
O29 C63 C62 116.5(11) . . ?
N2 C63 C62 122.0(11) . . ?
O34 C64 C69 124.0(11) . . ?
O34 C64 C65 116.0(12) . . ?
C69 C64 C65 119.9(12) . . ?
C64 C65 C66 120.1(14) . . ?
C64 C65 H65 119.9 . . ?
C66 C65 H65 119.9 . . ?
C67 C66 C65 119.7(14) . . ?
C67 C66 H66 120.2 . . ?
C65 C66 H66 120.2 . . ?
C68 C67 C66 120.7(14) . . ?
C68 C67 H67 119.6 . . ?
C66 C67 H67 119.6 . . ?
C67 C68 C69 119.6(13) . . ?
C67 C68 H68 120.2 . . ?
C69 C68 H68 120.2 . . ?
C64 C69 C68 119.8(12) . . ?
C64 C69 C70 125.7(11) . . ?
C68 C69 C70 114.4(12) . . ?
O32 C70 N1 121.2(11) . . ?
O32 C70 C69 118.7(11) . . ?
N1 C70 C69 120.1(11) . . ?
O37 C71 C72 120.1(11) . . ?
O37 C71 C76 126.2(11) . . ?
C72 C71 C76 113.7(11) . . ?
C73 C72 C71 124.5(13) . . ?
C73 C72 H72 117.7 . . ?
C71 C72 H72 117.7 . . ?
C72 C73 C74 120.3(13) . . ?
C72 C73 H73 119.8 . . ?
C74 C73 H73 119.8 . . ?
C75 C74 C73 117.3(15) . . ?
C75 C74 H74 121.3 . . ?
C73 C74 H74 121.3 . . ?
C76 C75 C74 122.3(14) . . ?
C76 C75 H75 118.9 . . ?
C74 C75 H75 118.9 . . ?
C75 C76 C71 121.5(11) . . ?
C75 C76 C77 117.1(11) . . ?
C71 C76 C77 121.3(11) . . ?
N4 C77 O35 121.3(12) . . ?
N4 C77 C76 121.1(11) . . ?
O35 C77 C76 117.6(11) . . ?
C83 C78 O40 123.5(10) . . ?
C83 C78 C79 120.4(13) . . ?
O40 C78 C79 116.1(12) . . ?
C80 C79 C78 121.2(15) . . ?
C80 C79 H79 119.4 . . ?
C78 C79 H79 119.4 . . ?
C79 C80 C81 121.9(13) . . ?
C79 C80 H80 119.0 . . ?
C81 C80 H80 119.0 . . ?
C80 C81 C82 116.9(13) . . ?
C80 C81 H81 121.5 . . ?
C82 C81 H81 121.5 . . ?
C81 C82 C83 121.4(15) . . ?
C81 C82 H82 119.3 . . ?
C83 C82 H82 119.3 . . ?
C78 C83 C82 118.1(12) . . ?
C78 C83 C84 126.9(11) . . ?
C82 C83 C84 115.0(13) . . ?
O38 C84 N3 121.9(12) . . ?
O38 C84 C83 119.3(11) . . ?
N3 C84 C83 118.8(12) . . ?
O43 C85 C90 123.5(13) . . ?
O43 C85 C86 117.2(14) . . ?
C90 C85 C86 119.3(14) . . ?
C87 C86 C85 120.7(17) . . ?
C87 C86 H86 119.6 . . ?
C85 C86 H86 119.6 . . ?
C88 C87 C86 121.7(16) . . ?
C88 C87 H87 119.1 . . ?
C86 C87 H87 119.1 . . ?
C87 C88 C89 118.2(17) . . ?
C87 C88 H88 120.9 . . ?
C89 C88 H88 120.9 . . ?
C88 C89 C90 124.4(17) . . ?
C88 C89 H89 117.8 . . ?
C90 C89 H89 117.8 . . ?
C85 C90 C91 124.9(12) . . ?
C85 C90 C89 115.6(13) . . ?
C91 C90 C89 119.4(13) . . ?
N8 C91 O41 121.0(11) . . ?
N8 C91 C90 119.9(11) . . ?
O41 C91 C90 118.9(11) . . ?
O52 C92 C93 116.3(14) . . ?
O52 C92 C97 122.6(12) . . ?
C93 C92 C97 121.0(14) . . ?
C94 C93 C92 119.8(17) . . ?
C94 C93 H93 120.1 . . ?
C92 C93 H93 120.1 . . ?
C95 C94 C93 120.6(16) . . ?
C95 C94 H94 119.7 . . ?
C93 C94 H94 119.7 . . ?
C94 C95 C96 117.3(17) . . ?
C94 C95 H95 121.4 . . ?
C96 C95 H95 121.4 . . ?
C97 C96 C95 125.9(18) . . ?
C97 C96 H96 117.1 . . ?
C95 C96 H96 117.1 . . ?
C96 C97 C92 114.9(14) . . ?
C96 C97 C98 120.5(14) . . ?
C92 C97 C98 124.5(12) . . ?
O50 C98 N5 119.4(11) . . ?
O50 C98 C97 121.4(11) . . ?
N5 C98 C97 119.2(12) . . ?
O49 C99 C104 125.1(11) . . ?
O49 C99 C100 119.0(14) . . ?
C104 C99 C100 115.9(14) . . ?
C101 C100 C99 122.0(16) . . ?
C101 C100 H100 119.0 . . ?
C99 C100 H100 119.0 . . ?
C100 C101 C102 121.0(16) . . ?
C100 C101 H101 119.5 . . ?
C102 C101 H101 119.5 . . ?
C103 C102 C101 120.7(16) . . ?
C103 C102 H102 119.6 . . ?
C101 C102 H102 119.6 . . ?
C102 C103 C104 121.8(15) . . ?
C102 C103 H103 119.1 . . ?
C104 C103 H103 119.1 . . ?
C99 C104 C103 118.4(12) . . ?
C99 C104 C105 122.7(12) . . ?
C103 C104 C105 118.8(13) . . ?
O47 C105 N6 119.5(11) . . ?
O47 C105 C104 120.1(12) . . ?
N6 C105 C104 120.1(11) . . ?
O46 C106 C111 124.5(11) . . ?
O46 C106 C107 116.5(12) . . ?
C111 C106 C107 119.0(12) . . ?
C108 C107 C106 119.1(13) . . ?
C108 C107 H107 120.4 . . ?
C106 C107 H107 120.4 . . ?
C107 C108 C109 122.3(13) . . ?
C107 C108 H108 118.9 . . ?
C109 C108 H108 118.9 . . ?
C110 C109 C108 118.7(15) . . ?
C110 C109 H109 120.6 . . ?
C108 C109 H109 120.6 . . ?
C109 C110 C111 121.3(15) . . ?
C109 C110 H110 119.4 . . ?
C111 C110 H110 119.4 . . ?
C110 C111 C106 119.5(12) . . ?
C110 C111 C112 117.6(12) . . ?
C106 C111 C112 122.8(12) . . ?
N7 C112 O44 118.1(11) . . ?
N7 C112 C111 122.5(12) . . ?
O44 C112 C111 119.4(11) . . ?
O68 C113 H11A 109.5 . . ?
O68 C113 H11B 109.5 . . ?
H11A C113 H11B 109.5 . . ?
O68 C113 H11C 109.5 . . ?
H11A C113 H11C 109.5 . . ?
H11B C113 H11C 109.5 . . ?
O71 C114 H11D 109.5 . . ?
O71 C114 H11E 109.5 . . ?
H11D C114 H11E 109.5 . . ?
O71 C114 H11F 109.5 . . ?
H11D C114 H11F 109.5 . . ?
H11E C114 H11F 109.5 . . ?
O69 C115 H11H 109.5 . . ?
O69 C115 H11I 109.5 . . ?
H11H C115 H11I 109.5 . . ?
O69 C115 H11J 109.5 . . ?
H11H C115 H11J 109.5 . . ?
H11I C115 H11J 109.5 . . ?
O70 C116 H11K 109.5 . . ?
O70 C116 H11L 109.5 . . ?
H11K C116 H11L 109.5 . . ?
O70 C116 H11M 109.5 . . ?
H11K C116 H11M 109.5 . . ?
H11L C116 H11M 109.5 . . ?
H60A O60 H60B 106.4(15) . . ?
C118 O73 H73O 109.5 . . ?
O73 C118 H11Q 109.5 . . ?
O73 C118 H11R 109.5 . . ?
H11Q C118 H11R 109.5 . . ?
O73 C118 H11S 109.5 . . ?
H11Q C118 H11S 109.5 . . ?
H11R C118 H11S 109.5 . . ?
C119 O58 H58O 109.5 . . ?
O58 C119 H11T 109.5 . . ?
O58 C119 H11U 109.5 . . ?
H11T C119 H11U 109.5 . . ?
O58 C119 H11V 109.5 . . ?
H11T C119 H11V 109.5 . . ?
H11U C119 H11V 109.5 . . ?
C120 O64 H64O 109.5 . . ?
O64 C120 H12A 109.5 . . ?
O64 C120 H12B 109.5 . . ?
H12A C120 H12B 109.5 . . ?
O64 C120 H12C 109.5 . . ?
H12A C120 H12C 109.5 . . ?
H12B C120 H12C 109.5 . . ?
C126 O59 H59O 109.5 . . ?
O59 C126 H12D 109.5 . . ?
O59 C126 H12E 109.5 . . ?
H12D C126 H12E 109.5 . . ?
O59 C126 H12F 109.5 . . ?
H12D C126 H12F 109.5 . . ?
H12E C126 H12F 109.5 . . ?
C121 O61 H61O 109.5 . . ?
O61 C121 H12H 109.5 . . ?
O61 C121 H12I 109.5 . . ?
H12H C121 H12I 109.5 . . ?
O61 C121 H12J 109.5 . . ?
H12H C121 H12J 109.5 . . ?
H12I C121 H12J 109.5 . . ?
C124 O72 H72O 109.5 . . ?
O72 C124 H12N 109.5 . . ?
O72 C124 H12O 109.5 . . ?
H12N C124 H12O 109.5 . . ?
O72 C124 H12P 109.5 . . ?
H12N C124 H12P 109.5 . . ?
H12O C124 H12P 109.5 . . ?
C125 O75 H75A 109.5 . . ?
O75 C125 H12Q 109.5 . . ?
O75 C125 H12R 109.5 . . ?
H12Q C125 H12R 109.5 . . ?
O75 C125 H12S 109.5 . . ?
H12Q C125 H12S 109.5 . . ?
H12R C125 H12S 109.5 . . ?

loop_
_geom_bond_atom_site_label_1
_geom_bond_atom_site_label_2
_geom_bond_distance
_geom_bond_site_symmetry_2
_geom_bond_publ_flag
Nd1 O11 2.351(7) . ?
Nd1 O5 2.360(8) . ?
Nd1 O17 2.374(8) . ?
Nd1 O2 2.377(7) . ?
Nd1 O23 2.378(8) . ?
Nd1 O8 2.384(8) . ?
Nd1 O20 2.395(7) . ?
Nd1 O14 2.396(7) . ?
Nd2 O30 2.349(7) . ?
Nd2 O33 2.360(8) . ?
Nd2 O39 2.367(6) . ?
Nd2 O42 2.377(8) . ?
Nd2 O36 2.384(7) . ?
Nd2 O48 2.384(8) . ?
Nd2 O51 2.385(7) . ?
Nd2 O45 2.403(8) . ?
Ga1 O34 1.844(9) . ?
Ga1 O55 1.875(9) . ?
Ga1 O35 1.935(8) . ?
Ga1 O36 1.955(8) . ?
Ga1 N1 2.027(8) . ?
Ga2 O31 1.856(9) . ?
Ga2 O32 1.923(8) . ?
Ga2 O56 1.941(10) . ?
Ga2 O33 1.948(8) . ?
Ga2 N2 1.999(10) . ?
Ga2 O69 2.288(13) . ?
Ga3 O40 1.858(8) . ?
Ga3 O53 1.916(11) . ?
Ga3 O29 1.917(9) . ?
Ga3 O30 1.924(7) . ?
Ga3 N3 1.998(9) . ?
Ga4 O37 1.867(8) . ?
Ga4 O54 1.879(11) . ?
Ga4 O38 1.910(8) . ?
Ga4 O39 1.961(7) . ?
Ga4 N4 1.996(10) . ?
Ga5 O49 1.859(9) . ?
Ga5 O55 1.860(10) . ?
Ga5 O51 1.928(8) . ?
Ga5 O50 1.940(9) . ?
Ga5 N6 2.039(10) . ?
Ga6 O46 1.861(8) . ?
Ga6 O54 1.898(11) . ?
Ga6 O48 1.923(8) . ?
Ga6 O47 1.965(9) . ?
Ga6 N7 2.022(9) . ?
Ga6 Na2 3.405(7) . ?
Ga7 O53 1.871(10) . ?
Ga7 O43 1.872(9) . ?
Ga7 O45 1.899(8) . ?
Ga7 O44 1.964(9) . ?
Ga7 N8 1.986(10) . ?
Ga7 Na1 3.535(7) . ?
Ga8 O52 1.852(8) . ?
Ga8 O56 1.861(10) . ?
Ga8 O42 1.941(8) . ?
Ga8 O41 1.961(10) . ?
Ga8 N5 2.017(11) . ?
Ga9 O6 1.840(9) . ?
Ga9 O25 1.867(10) . ?
Ga9 O7 1.932(9) . ?
Ga9 O8 1.936(8) . ?
Ga9 N9 2.009(9) . ?
Ga10 O3 1.862(8) . ?
Ga10 O28 1.906(10) . ?
Ga10 O4 1.925(9) . ?
Ga10 O5 1.945(8) . ?
Ga10 N10 1.995(10) . ?
Ga11 O12 1.862(8) . ?
Ga11 O1 1.910(8) . ?
Ga11 O2 1.919(8) . ?
Ga11 O27 1.925(10) . ?
Ga11 N11 1.995(10) . ?
Ga12 O9 1.859(8) . ?
Ga12 O10 1.924(8) . ?
Ga12 O26 1.938(9) . ?
Ga12 O11 1.966(7) . ?
Ga12 N12 1.994(11) . ?
Ga12 O71 2.378(15) . ?
Ga12 H26O 1.90(8) . ?
Ga13 O24 1.857(8) . ?
Ga13 O27 1.893(10) . ?
Ga13 O14 1.925(8) . ?
Ga13 N15 1.968(9) . ?
Ga13 O13 1.985(8) . ?
Ga13 Na1 3.423(7) . ?
Ga14 O21 1.854(9) . ?
Ga14 O28 1.874(10) . ?
Ga14 O22 1.925(8) . ?
Ga14 O23 1.959(7) . ?
Ga14 N16 2.000(10) . ?
Ga14 Na2 3.487(7) . ?
Ga15 O18 1.854(9) . ?
Ga15 O25 1.868(10) . ?
Ga15 O20 1.921(7) . ?
Ga15 O19 1.933(9) . ?
Ga15 N13 2.055(8) . ?
Ga16 O26 1.864(9) . ?
Ga16 O15 1.880(10) . ?
Ga16 O16 1.917(9) . ?
Ga16 O17 1.932(8) . ?
Ga16 N14 2.010(10) . ?
N1 C70 1.289(15) . ?
N1 O33 1.397(11) . ?
N2 C63 1.323(14) . ?
N2 O30 1.420(12) . ?
N3 C84 1.320(15) . ?
N3 O39 1.395(11) . ?
N4 C77 1.292(16) . ?
N4 O36 1.395(11) . ?
N5 C98 1.336(15) . ?
N5 O51 1.394(12) . ?
N6 C105 1.316(16) . ?
N6 O48 1.393(12) . ?
N7 C112 1.312(15) . ?
N7 O45 1.405(13) . ?
N8 C91 1.299(14) . ?
N8 O42 1.412(12) . ?
N9 C21 1.305(17) . ?
N9 O5 1.410(12) . ?
N10 C14 1.291(15) . ?
N10 O2 1.404(12) . ?
N11 C7 1.340(15) . ?
N11 O11 1.398(11) . ?
N12 C28 1.321(16) . ?
N12 O8 1.423(12) . ?
N13 C42 1.262(15) . ?
N13 O17 1.405(11) . ?
N14 C35 1.305(16) . ?
N14 O14 1.415(11) . ?
N15 C56 1.341(15) . ?
N15 O23 1.398(11) . ?
N16 C49 1.303(16) . ?
N16 O20 1.396(12) . ?
Na1 O65 2.307(16) . ?
Na1 O43 2.368(11) . ?
Na1 O24 2.397(11) . ?
Na1 O66 2.420(16) . ?
Na1 O13 2.491(11) . ?
Na1 O44 2.698(12) . ?
Na1 H65B 2.62(5) . ?
Na2 O68 2.334(17) . ?
Na2 O46 2.362(11) . ?
Na2 O21 2.368(11) . ?
Na2 O67 2.41(2) . ?
Na2 O47 2.490(11) . ?
Na2 O22 2.637(11) . ?
O1 C14 1.304(14) . ?
O3 C8 1.288(14) . ?
O4 C21 1.310(15) . ?
O6 C15 1.355(16) . ?
O7 C28 1.295(15) . ?
O9 C22 1.336(14) . ?
O10 C7 1.296(14) . ?
O12 C1 1.391(15) . ?
O13 C35 1.320(14) . ?
O15 C29 1.348(17) . ?
O16 C42 1.302(17) . ?
O18 C36 1.358(18) . ?
O19 C49 1.304(16) . ?
O21 C43 1.313(15) . ?
O22 C56 1.303(16) . ?
O24 C50 1.348(15) . ?
O25 H25O 0.860(10) . ?
O26 H26O 0.860(10) . ?
O27 H27O 0.859(10) . ?
O28 H28O 0.860(10) . ?
O29 C63 1.299(14) . ?
O31 C57 1.349(16) . ?
O32 C70 1.276(14) . ?
O34 C64 1.354(15) . ?
O35 C77 1.300(14) . ?
O37 C71 1.287(14) . ?
O38 C84 1.280(15) . ?
O40 C78 1.368(15) . ?
O41 C91 1.316(15) . ?
O43 C85 1.360(16) . ?
O44 C112 1.325(16) . ?
O46 C106 1.351(15) . ?
O47 C105 1.313(15) . ?
O49 C99 1.321(18) . ?
O50 C98 1.304(16) . ?
O52 C92 1.353(17) . ?
O53 H53O 0.860(10) . ?
O54 H54O 0.860(10) . ?
O55 H55O 0.859(10) . ?
O56 H56O 0.860(10) . ?
O65 H65A 0.961(10) . ?
O65 H65B 0.960(10) . ?
O66 H66A 0.960(10) . ?
O66 H66B 0.963(10) . ?
O67 H67A 0.961(10) . ?
O67 H67B 0.961(10) . ?
O68 C113 1.52(3) . ?
O68 H68A 0.901(10) . ?
O69 C115 1.45(2) . ?
O69 H69A 0.900(10) . ?
O70 C116 1.426(9) . ?
O70 H70A 0.902(10) . ?
O71 C114 1.424(10) . ?
O71 H71A 0.902(10) . ?
C1 C2 1.396(17) . ?
C1 C6 1.398(17) . ?
C2 C3 1.38(2) . ?
C2 H2 0.9400 . ?
C3 C4 1.36(2) . ?
C3 H3 0.9400 . ?
C4 C5 1.396(19) . ?
C4 H4 0.9400 . ?
C5 C6 1.403(18) . ?
C5 H5 0.9400 . ?
C6 C7 1.456(16) . ?
C8 C13 1.428(18) . ?
C8 C9 1.431(18) . ?
C9 C10 1.388(19) . ?
C9 H9 0.9400 . ?
C10 C11 1.44(2) . ?
C10 H10 0.9400 . ?
C11 C12 1.37(2) . ?
C11 H11 0.9400 . ?
C12 C13 1.414(17) . ?
C12 H12 0.9400 . ?
C13 C14 1.486(17) . ?
C15 C20 1.363(18) . ?
C15 C16 1.407(18) . ?
C16 C17 1.36(2) . ?
C16 H16 0.9400 . ?
C17 C18 1.39(2) . ?
C17 H17 0.9400 . ?
C18 C19 1.41(2) . ?
C18 H18 0.9400 . ?
C19 C20 1.39(2) . ?
C19 H19 0.9400 . ?
C20 C21 1.487(18) . ?
C22 C23 1.405(17) . ?
C22 C27 1.408(18) . ?
C23 C24 1.36(2) . ?
C23 H23 0.9400 . ?
C24 C25 1.40(2) . ?
C24 H24 0.9400 . ?
C25 C26 1.38(2) . ?
C25 H25 0.9400 . ?
C26 C27 1.433(17) . ?
C26 H26 0.9400 . ?
C27 C28 1.467(17) . ?
C29 C30 1.391(19) . ?
C29 C34 1.39(2) . ?
C30 C31 1.38(3) . ?
C30 H30 0.9400 . ?
C31 C32 1.36(3) . ?
C31 H31 0.9400 . ?
C32 C33 1.39(2) . ?
C32 H32 0.9400 . ?
C33 C34 1.39(2) . ?
C33 H33 0.9400 . ?
C34 C35 1.469(17) . ?
C36 C41 1.39(2) . ?
C36 C37 1.402(18) . ?
C37 C38 1.34(3) . ?
C37 H37 0.9400 . ?
C38 C39 1.35(3) . ?
C38 H38 0.9400 . ?
C39 C40 1.42(3) . ?
C39 H39 0.9400 . ?
C40 C41 1.37(2) . ?
C40 H40 0.9400 . ?
C41 C42 1.481(18) . ?
C43 C48 1.408(19) . ?
C43 C44 1.434(19) . ?
C44 C45 1.40(2) . ?
C44 H44 0.9400 . ?
C45 C46 1.38(3) . ?
C45 H45 0.9400 . ?
C46 C47 1.32(2) . ?
C46 H46 0.9400 . ?
C47 C48 1.395(19) . ?
C47 H47 0.9400 . ?
C48 C49 1.473(19) . ?
C50 C55 1.392(18) . ?
C50 C51 1.439(17) . ?
C51 C52 1.38(2) . ?
C51 H51 0.9400 . ?
C52 C53 1.37(2) . ?
C52 H52 0.9400 . ?
C53 C54 1.391(19) . ?
C53 H53 0.9400 . ?
C54 C55 1.384(18) . ?
C54 H54 0.9400 . ?
C55 C56 1.481(17) . ?
C57 C62 1.396(19) . ?
C57 C58 1.445(19) . ?
C58 C59 1.37(2) . ?
C58 H58 0.9400 . ?
C59 C60 1.38(2) . ?
C59 H59 0.9400 . ?
C60 C61 1.37(2) . ?
C60 H60 0.9400 . ?
C61 C62 1.381(17) . ?
C61 H61 0.9400 . ?
C62 C63 1.470(17) . ?
C64 C69 1.364(18) . ?
C64 C65 1.393(19) . ?
C65 C66 1.40(2) . ?
C65 H65 0.9400 . ?
C66 C67 1.38(2) . ?
C66 H66 0.9400 . ?
C67 C68 1.36(2) . ?
C67 H67 0.9400 . ?
C68 C69 1.429(18) . ?
C68 H68 0.9400 . ?
C69 C70 1.506(17) . ?
C71 C72 1.425(18) . ?
C71 C76 1.431(16) . ?
C72 C73 1.348(19) . ?
C72 H72 0.9400 . ?
C73 C74 1.40(2) . ?
C73 H73 0.9400 . ?
C74 C75 1.390(19) . ?
C74 H74 0.9400 . ?
C75 C76 1.376(18) . ?
C75 H75 0.9400 . ?
C76 C77 1.486(17) . ?
C78 C83 1.354(19) . ?
C78 C79 1.371(16) . ?
C79 C80 1.33(2) . ?
C79 H79 0.9400 . ?
C80 C81 1.38(2) . ?
C80 H80 0.9400 . ?
C81 C82 1.387(19) . ?
C81 H81 0.9400 . ?
C82 C83 1.412(18) . ?
C82 H82 0.9400 . ?
C83 C84 1.519(18) . ?
C85 C90 1.40(2) . ?
C85 C86 1.41(2) . ?
C86 C87 1.40(3) . ?
C86 H86 0.9400 . ?
C87 C88 1.35(3) . ?
C87 H87 0.9400 . ?
C88 C89 1.35(2) . ?
C88 H88 0.9400 . ?
C89 C90 1.45(2) . ?
C89 H89 0.9400 . ?
C90 C91 1.430(18) . ?
C92 C93 1.39(2) . ?
C92 C97 1.40(2) . ?
C93 C94 1.38(2) . ?
C93 H93 0.9400 . ?
C94 C95 1.35(3) . ?
C94 H94 0.9400 . ?
C95 C96 1.39(2) . ?
C95 H95 0.9400 . ?
C96 C97 1.35(2) . ?
C96 H96 0.9400 . ?
C97 C98 1.448(18) . ?
C99 C104 1.42(2) . ?
C99 C100 1.455(19) . ?
C100 C101 1.31(2) . ?
C100 H100 0.9400 . ?
C101 C102 1.38(2) . ?
C101 H101 0.9400 . ?
C102 C103 1.32(2) . ?
C102 H102 0.9400 . ?
C103 C104 1.426(19) . ?
C103 H103 0.9400 . ?
C104 C105 1.470(17) . ?
C106 C111 1.414(18) . ?
C106 C107 1.421(17) . ?
C107 C108 1.376(19) . ?
C107 H107 0.9400 . ?
C108 C109 1.40(2) . ?
C108 H108 0.9400 . ?
C109 C110 1.37(2) . ?
C109 H109 0.9400 . ?
C110 C111 1.403(18) . ?
C110 H110 0.9400 . ?
C111 C112 1.445(18) . ?
C113 H11A 0.9700 . ?
C113 H11B 0.9700 . ?
C113 H11C 0.9700 . ?
C114 H11D 0.9700 . ?
C114 H11E 0.9700 . ?
C114 H11F 0.9700 . ?
C115 H11H 0.9700 . ?
C115 H11I 0.9700 . ?
C115 H11J 0.9700 . ?
C116 H11K 0.9700 . ?
C116 H11L 0.9700 . ?
C116 H11M 0.9700 . ?
O60 H60A 0.962(10) . ?
O60 H60B 0.961(10) . ?
O73 C118 1.420(10) . ?
O73 H73O 0.8300 . ?
C118 H11Q 0.9700 . ?
C118 H11R 0.9700 . ?
C118 H11S 0.9700 . ?
O58 C119 1.48(2) . ?
O58 H58O 0.8300 . ?
C119 H11T 0.9700 . ?
C119 H11U 0.9700 . ?
C119 H11V 0.9700 . ?
O64 C120 1.42(2) . ?
O64 H64O 0.8300 . ?
C120 H12A 0.9700 . ?
C120 H12B 0.9700 . ?
C120 H12C 0.9700 . ?
O59 C126 1.435(17) . ?
O59 H59O 0.8300 . ?
C126 H12D 0.9700 . ?
C126 H12E 0.9700 . ?
C126 H12F 0.9700 . ?
O61 C121 1.41(2) . ?
O61 H61O 0.8300 . ?
C121 H12H 0.9700 . ?
C121 H12I 0.9700 . ?
C121 H12J 0.9700 . ?
O72 C124 1.23(3) . ?
O72 H72O 0.8300 . ?
C124 H12N 0.9700 . ?
C124 H12O 0.9700 . ?
C124 H12P 0.9700 . ?
O75 C125 1.32(3) . ?
O75 H75A 0.8300 . ?
C125 H12Q 0.9700 . ?
C125 H12R 0.9700 . ?
C125 H12S 0.9700 . ?

loop_
_geom_torsion_atom_site_label_1
_geom_torsion_atom_site_label_2
_geom_torsion_atom_site_label_3
_geom_torsion_atom_site_label_4
_geom_torsion
_geom_torsion_site_symmetry_1
_geom_torsion_site_symmetry_2
_geom_torsion_site_symmetry_3
_geom_torsion_site_symmetry_4
_geom_torsion_publ_flag
C14 N10 O2 Ga11 -0.1(13) . . . . ?
Ga10 N10 O2 Ga11 -166.2(5) . . . . ?
C14 N10 O2 Nd1 -169.6(9) . . . . ?
Ga10 N10 O2 Nd1 24.3(12) . . . . ?
O28 Ga10 O3 C8 -91.3(12) . . . . ?
O4 Ga10 O3 C8 165.4(12) . . . . ?
O5 Ga10 O3 C8 105.3(15) . . . . ?
N10 Ga10 O3 C8 12.3(12) . . . . ?
C21 N9 O5 Ga10 0.8(13) . . . . ?
Ga9 N9 O5 Ga10 -168.6(5) . . . . ?
C21 N9 O5 Nd1 -172.4(9) . . . . ?
Ga9 N9 O5 Nd1 18.2(11) . . . . ?
O25 Ga9 O6 C15 -86.0(11) . . . . ?
O7 Ga9 O6 C15 175.0(11) . . . . ?
O8 Ga9 O6 C15 104.4(12) . . . . ?
N9 Ga9 O6 C15 19.7(11) . . . . ?
C28 N12 O8 Ga9 -6.9(13) . . . . ?
Ga12 N12 O8 Ga9 -168.9(5) . . . . ?
C28 N12 O8 Nd1 -157.3(9) . . . . ?
Ga12 N12 O8 Nd1 40.7(10) . . . . ?
O10 Ga12 O9 C22 177.8(11) . . . . ?
O26 Ga12 O9 C22 -83.1(11) . . . . ?
O11 Ga12 O9 C22 115.3(17) . . . . ?
N12 Ga12 O9 C22 18.9(12) . . . . ?
O71 Ga12 O9 C22 98.2(12) . . . . ?
C7 N11 O11 Ga12 3.7(12) . . . . ?
Ga11 N11 O11 Ga12 -164.8(5) . . . . ?
C7 N11 O11 Nd1 -172.9(8) . . . . ?
Ga11 N11 O11 Nd1 18.6(11) . . . . ?
O1 Ga11 O12 C1 156.7(11) . . . . ?
O2 Ga11 O12 C1 95.8(15) . . . . ?
O27 Ga11 O12 C1 -103.4(11) . . . . ?
N11 Ga11 O12 C1 0.0(12) . . . . ?
C35 N14 O14 Ga13 -6.3(13) . . . . ?
Ga16 N14 O14 Ga13 178.8(5) . . . . ?
C35 N14 O14 Nd1 -159.2(8) . . . . ?
Ga16 N14 O14 Nd1 25.8(11) . . . . ?
O26 Ga16 O15 C29 -80.4(12) . . . . ?
O16 Ga16 O15 C29 172.1(12) . . . . ?
O17 Ga16 O15 C29 108.9(13) . . . . ?
N14 Ga16 O15 C29 29.2(12) . . . . ?
C42 N13 O17 Ga16 -4.8(13) . . . . ?
Ga15 N13 O17 Ga16 -177.5(5) . . . . ?
C42 N13 O17 Nd1 -167.7(9) . . . . ?
Ga15 N13 O17 Nd1 19.7(11) . . . . ?
O25 Ga15 O18 C36 -84.7(12) . . . . ?
O20 Ga15 O18 C36 108.4(12) . . . . ?
O19 Ga15 O18 C36 175.0(12) . . . . ?
N13 Ga15 O18 C36 24.4(12) . . . . ?
C49 N16 O20 Ga15 -4.4(13) . . . . ?
Ga14 N16 O20 Ga15 -175.3(5) . . . . ?
C49 N16 O20 Nd1 -161.9(9) . . . . ?
Ga14 N16 O20 Nd1 27.1(11) . . . . ?
O28 Ga14 O21 C43 -81.7(11) . . . . ?
O22 Ga14 O21 C43 174.8(11) . . . . ?
O23 Ga14 O21 C43 117.2(12) . . . . ?
N16 Ga14 O21 C43 28.6(11) . . . . ?
Na2 Ga14 O21 C43 165.5(13) . . . . ?
O28 Ga14 O21 Na2 112.8(5) . . . . ?
O22 Ga14 O21 Na2 9.3(5) . . . . ?
O23 Ga14 O21 Na2 -48.3(10) . . . . ?
N16 Ga14 O21 Na2 -136.9(5) . . . . ?
C56 N15 O23 Ga14 -4.1(12) . . . . ?
Ga13 N15 O23 Ga14 -174.9(5) . . . . ?
C56 N15 O23 Nd1 -171.9(8) . . . . ?
Ga13 N15 O23 Nd1 17.3(11) . . . . ?
O27 Ga13 O24 C50 -95.0(11) . . . . ?
O14 Ga13 O24 C50 98.7(12) . . . . ?
N15 Ga13 O24 C50 14.2(11) . . . . ?
O13 Ga13 O24 C50 164.1(11) . . . . ?
Na1 Ga13 O24 C50 154.4(13) . . . . ?
O27 Ga13 O24 Na1 110.6(5) . . . . ?
O14 Ga13 O24 Na1 -55.6(8) . . . . ?
N15 Ga13 O24 Na1 -140.1(5) . . . . ?
O13 Ga13 O24 Na1 9.8(5) . . . . ?
O6 Ga9 O25 Ga15 158.9(7) . . . . ?
O7 Ga9 O25 Ga15 -109.6(7) . . . . ?
O8 Ga9 O25 Ga15 -26.4(8) . . . . ?
N9 Ga9 O25 Ga15 62.4(8) . . . . ?
O18 Ga15 O25 Ga9 154.2(7) . . . . ?
O20 Ga15 O25 Ga9 -31.8(8) . . . . ?
O19 Ga15 O25 Ga9 -113.9(7) . . . . ?
N13 Ga15 O25 Ga9 58.3(8) . . . . ?
O15 Ga16 O26 Ga12 157.1(6) . . . . ?
O16 Ga16 O26 Ga12 -109.8(6) . . . . ?
O17 Ga16 O26 Ga12 -27.1(7) . . . . ?
N14 Ga16 O26 Ga12 62.5(7) . . . . ?
O24 Ga13 O27 Ga11 153.9(6) . . . . ?
O14 Ga13 O27 Ga11 -33.3(7) . . . . ?
N15 Ga13 O27 Ga11 57.3(8) . . . . ?
O13 Ga13 O27 Ga11 -115.3(7) . . . . ?
Na1 Ga13 O27 Ga11 -161.2(5) . . . . ?
O21 Ga14 O28 Ga10 152.0(6) . . . . ?
O22 Ga14 O28 Ga10 -117.6(6) . . . . ?
O23 Ga14 O28 Ga10 -35.7(6) . . . . ?
N16 Ga14 O28 Ga10 55.4(7) . . . . ?
Na2 Ga14 O28 Ga10 -167.9(5) . . . . ?
C63 N2 O30 Ga3 -0.6(13) . . . . ?
Ga2 N2 O30 Ga3 157.6(5) . . . . ?
C63 N2 O30 Nd2 170.7(8) . . . . ?
Ga2 N2 O30 Nd2 -31.1(11) . . . . ?
O32 Ga2 O31 C57 -161.2(12) . . . . ?
O56 Ga2 O31 C57 100.7(12) . . . . ?
O33 Ga2 O31 C57 -100(2) . . . . ?
N2 Ga2 O31 C57 0.0(12) . . . . ?
O69 Ga2 O31 C57 -81.5(12) . . . . ?
C70 N1 O33 Ga2 -4.2(12) . . . . ?
Ga1 N1 O33 Ga2 166.8(5) . . . . ?
C70 N1 O33 Nd2 172.6(9) . . . . ?
Ga1 N1 O33 Nd2 -16.4(10) . . . . ?
O55 Ga1 O34 C64 96.5(11) . . . . ?
O35 Ga1 O34 C64 -163.5(12) . . . . ?
O36 Ga1 O34 C64 -101.3(13) . . . . ?
N1 Ga1 O34 C64 -11.3(12) . . . . ?
C77 N4 O36 Ga1 4.6(12) . . . . ?
Ga4 N4 O36 Ga1 174.7(5) . . . . ?
C77 N4 O36 Nd2 163.1(9) . . . . ?
Ga4 N4 O36 Nd2 -26.8(11) . . . . ?
O54 Ga4 O37 C71 93.5(11) . . . . ?
O38 Ga4 O37 C71 -161.6(11) . . . . ?
O39 Ga4 O37 C71 -107.2(14) . . . . ?
N4 Ga4 O37 C71 -14.4(12) . . . . ?
C84 N3 O39 Ga4 -1.0(13) . . . . ?
Ga3 N3 O39 Ga4 164.6(5) . . . . ?
C84 N3 O39 Nd2 -178.8(9) . . . . ?
Ga3 N3 O39 Nd2 -13.1(12) . . . . ?
O53 Ga3 O40 C78 109.4(12) . . . . ?
O29 Ga3 O40 C78 -151.4(12) . . . . ?
O30 Ga3 O40 C78 -91.4(17) . . . . ?
N3 Ga3 O40 C78 7.9(12) . . . . ?
C91 N8 O42 Ga8 5.8(13) . . . . ?
Ga7 N8 O42 Ga8 176.8(5) . . . . ?
C91 N8 O42 Nd2 161.1(9) . . . . ?
Ga7 N8 O42 Nd2 -27.9(11) . . . . ?
O53 Ga7 O43 C85 85.0(11) . . . . ?
O45 Ga7 O43 C85 -109.0(12) . . . . ?
O44 Ga7 O43 C85 -174.3(11) . . . . ?
N8 Ga7 O43 C85 -24.5(11) . . . . ?
Na1 Ga7 O43 C85 -167.0(14) . . . . ?
O53 Ga7 O43 Na1 -108.0(5) . . . . ?
O45 Ga7 O43 Na1 58.0(10) . . . . ?
O44 Ga7 O43 Na1 -7.3(5) . . . . ?
N8 Ga7 O43 Na1 142.5(5) . . . . ?
C112 N7 O45 Ga7 8.5(13) . . . . ?
Ga6 N7 O45 Ga7 178.9(5) . . . . ?
C112 N7 O45 Nd2 164.5(9) . . . . ?
Ga6 N7 O45 Nd2 -25.2(11) . . . . ?
O53 Ga7 O45 N7 91.9(8) . . . . ?
O43 Ga7 O45 N7 -74.4(11) . . . . ?
O44 Ga7 O45 N7 -7.9(8) . . . . ?
N8 Ga7 O45 N7 -159.8(8) . . . . ?
Na1 Ga7 O45 N7 -35.7(9) . . . . ?
O53 Ga7 O45 Nd2 -64.8(5) . . . . ?
O43 Ga7 O45 Nd2 129.0(7) . . . . ?
O44 Ga7 O45 Nd2 -164.5(5) . . . . ?
N8 Ga7 O45 Nd2 43.6(5) . . . . ?
Na1 Ga7 O45 Nd2 167.6(3) . . . . ?
O54 Ga6 O46 C106 87.5(11) . . . . ?
O48 Ga6 O46 C106 -111.0(12) . . . . ?
O47 Ga6 O46 C106 -170.5(11) . . . . ?
N7 Ga6 O46 C106 -23.0(11) . . . . ?
Na2 Ga6 O46 C106 -159.4(13) . . . . ?
O54 Ga6 O46 Na2 -113.1(5) . . . . ?
O48 Ga6 O46 Na2 48.4(10) . . . . ?
O47 Ga6 O46 Na2 -11.1(5) . . . . ?
N7 Ga6 O46 Na2 136.4(5) . . . . ?
C105 N6 O48 Ga6 6.4(13) . . . . ?
Ga5 N6 O48 Ga6 174.3(5) . . . . ?
C105 N6 O48 Nd2 169.4(9) . . . . ?
Ga5 N6 O48 Nd2 -22.7(11) . . . . ?
O55 Ga5 O49 C99 86.6(12) . . . . ?
O51 Ga5 O49 C99 -101.0(13) . . . . ?
O50 Ga5 O49 C99 -170.4(12) . . . . ?
N6 Ga5 O49 C99 -20.3(12) . . . . ?
C98 N5 O51 Ga5 6.1(13) . . . . ?
Ga8 N5 O51 Ga5 179.7(5) . . . . ?
C98 N5 O51 Nd2 161.0(9) . . . . ?
Ga8 N5 O51 Nd2 -25.4(11) . . . . ?
O56 Ga8 O52 C92 74.2(12) . . . . ?
O42 Ga8 O52 C92 -116.0(12) . . . . ?
O41 Ga8 O52 C92 177.3(12) . . . . ?
N5 Ga8 O52 C92 -34.5(12) . . . . ?
O43 Ga7 O53 Ga3 -149.4(7) . . . . ?
O45 Ga7 O53 Ga3 37.2(8) . . . . ?
O44 Ga7 O53 Ga3 120.5(7) . . . . ?
N8 Ga7 O53 Ga3 -53.4(8) . . . . ?
Na1 Ga7 O53 Ga3 170.6(6) . . . . ?
O37 Ga4 O54 Ga6 -156.9(6) . . . . ?
O38 Ga4 O54 Ga6 110.6(6) . . . . ?
O39 Ga4 O54 Ga6 29.2(6) . . . . ?
N4 Ga4 O54 Ga6 -61.6(7) . . . . ?
O46 Ga6 O54 Ga4 -155.3(6) . . . . ?
O48 Ga6 O54 Ga4 32.7(6) . . . . ?
O47 Ga6 O54 Ga4 114.7(6) . . . . ?
N7 Ga6 O54 Ga4 -58.6(7) . . . . ?
Na2 Ga6 O54 Ga4 161.8(5) . . . . ?
O49 Ga5 O55 Ga1 -156.7(6) . . . . ?
O51 Ga5 O55 Ga1 26.8(7) . . . . ?
O50 Ga5 O55 Ga1 109.4(7) . . . . ?
N6 Ga5 O55 Ga1 -61.3(7) . . . . ?
O34 Ga1 O55 Ga5 -155.6(6) . . . . ?
O35 Ga1 O55 Ga5 113.5(7) . . . . ?
O36 Ga1 O55 Ga5 32.1(7) . . . . ?
N1 Ga1 O55 Ga5 -58.4(7) . . . . ?
O52 Ga8 O56 Ga2 -159.6(6) . . . . ?
O42 Ga8 O56 Ga2 26.0(7) . . . . ?
O41 Ga8 O56 Ga2 108.8(6) . . . . ?
N5 Ga8 O56 Ga2 -63.5(7) . . . . ?
Ga11 O12 C1 C2 -176.7(11) . . . . ?
Ga11 O12 C1 C6 -1(2) . . . . ?
O12 C1 C2 C3 179.0(15) . . . . ?
C6 C1 C2 C3 4(3) . . . . ?
C1 C2 C3 C4 -1(3) . . . . ?
C2 C3 C4 C5 -1(3) . . . . ?
C3 C4 C5 C6 0(3) . . . . ?
O12 C1 C6 C5 -178.9(13) . . . . ?
C2 C1 C6 C5 -4(2) . . . . ?
O12 C1 C6 C7 -2(2) . . . . ?
C2 C1 C6 C7 173.1(15) . . . . ?
C4 C5 C6 C1 2(2) . . . . ?
C4 C5 C6 C7 -175.5(15) . . . . ?
Ga12 O10 C7 N11 -5.7(16) . . . . ?
Ga12 O10 C7 C6 172.1(10) . . . . ?
O11 N11 C7 O10 1.2(17) . . . . ?
Ga11 N11 C7 O10 168.4(9) . . . . ?
O11 N11 C7 C6 -176.5(11) . . . . ?
Ga11 N11 C7 C6 -9.3(19) . . . . ?
C1 C6 C7 O10 -170.2(14) . . . . ?
C5 C6 C7 O10 7(2) . . . . ?
C1 C6 C7 N11 7(2) . . . . ?
C5 C6 C7 N11 -175.5(13) . . . . ?
Ga10 O3 C8 C13 -15(2) . . . . ?
Ga10 O3 C8 C9 170.6(10) . . . . ?
O3 C8 C9 C10 177.8(15) . . . . ?
C13 C8 C9 C10 3(2) . . . . ?
C8 C9 C10 C11 -2(3) . . . . ?
C9 C10 C11 C12 0(3) . . . . ?
C10 C11 C12 C13 0(3) . . . . ?
C11 C12 C13 C8 0(3) . . . . ?
C11 C12 C13 C14 -177.0(16) . . . . ?
O3 C8 C13 C12 -176.4(15) . . . . ?
C9 C8 C13 C12 -2(2) . . . . ?
O3 C8 C13 C14 1(2) . . . . ?
C9 C8 C13 C14 175.2(14) . . . . ?
O2 N10 C14 O1 3.7(18) . . . . ?
Ga10 N10 C14 O1 168.3(10) . . . . ?
O2 N10 C14 C13 -178.6(12) . . . . ?
Ga10 N10 C14 C13 -14(2) . . . . ?
Ga11 O1 C14 N10 -5.5(17) . . . . ?
Ga11 O1 C14 C13 176.8(10) . . . . ?
C12 C13 C14 N10 -168.6(14) . . . . ?
C8 C13 C14 N10 14(2) . . . . ?
C12 C13 C14 O1 9(2) . . . . ?
C8 C13 C14 O1 -168.3(13) . . . . ?
Ga9 O6 C15 C20 -22(2) . . . . ?
Ga9 O6 C15 C16 161.2(10) . . . . ?
O6 C15 C16 C17 177.6(15) . . . . ?
C20 C15 C16 C17 0(2) . . . . ?
C15 C16 C17 C18 1(3) . . . . ?
C16 C17 C18 C19 -2(3) . . . . ?
C17 C18 C19 C20 3(3) . . . . ?
O6 C15 C20 C19 -177.0(14) . . . . ?
C16 C15 C20 C19 0(2) . . . . ?
O6 C15 C20 C21 1(2) . . . . ?
C16 C15 C20 C21 178.4(14) . . . . ?
C18 C19 C20 C15 -1(2) . . . . ?
C18 C19 C20 C21 -179.9(15) . . . . ?
O5 N9 C21 O4 -0.7(18) . . . . ?
Ga9 N9 C21 O4 167.8(9) . . . . ?
O5 N9 C21 C20 179.7(11) . . . . ?
Ga9 N9 C21 C20 -11.8(19) . . . . ?
Ga10 O4 C21 N9 0.2(17) . . . . ?
Ga10 O4 C21 C20 179.8(10) . . . . ?
C15 C20 C21 N9 16(2) . . . . ?
C19 C20 C21 N9 -166.0(14) . . . . ?
C15 C20 C21 O4 -164.0(14) . . . . ?
C19 C20 C21 O4 14(2) . . . . ?
Ga12 O9 C22 C23 161.4(11) . . . . ?
Ga12 O9 C22 C27 -21(2) . . . . ?
O9 C22 C23 C24 176.7(15) . . . . ?
C27 C22 C23 C24 -1(2) . . . . ?
C22 C23 C24 C25 2(3) . . . . ?
C23 C24 C25 C26 -2(3) . . . . ?
C24 C25 C26 C27 0(3) . . . . ?
O9 C22 C27 C26 -178.3(14) . . . . ?
C23 C22 C27 C26 -1(2) . . . . ?
O9 C22 C27 C28 0(2) . . . . ?
C23 C22 C27 C28 176.7(14) . . . . ?
C25 C26 C27 C22 2(3) . . . . ?
C25 C26 C27 C28 -176.5(17) . . . . ?
Ga9 O7 C28 N12 5.8(17) . . . . ?
Ga9 O7 C28 C27 -175.6(10) . . . . ?
O8 N12 C28 O7 0.8(18) . . . . ?
Ga12 N12 C28 O7 160.6(10) . . . . ?
O8 N12 C28 C27 -177.8(11) . . . . ?
Ga12 N12 C28 C27 -18.0(19) . . . . ?
C22 C27 C28 O7 -158.3(14) . . . . ?
C26 C27 C28 O7 20(2) . . . . ?
C22 C27 C28 N12 20(2) . . . . ?
C26 C27 C28 N12 -161.8(15) . . . . ?
Ga16 O15 C29 C30 153.1(13) . . . . ?
Ga16 O15 C29 C34 -31(2) . . . . ?
O15 C29 C30 C31 178.2(18) . . . . ?
C34 C29 C30 C31 2(3) . . . . ?
C29 C30 C31 C32 -2(4) . . . . ?
C30 C31 C32 C33 0(4) . . . . ?
C31 C32 C33 C34 1(3) . . . . ?
O15 C29 C34 C33 -176.9(15) . . . . ?
C30 C29 C34 C33 -1(2) . . . . ?
O15 C29 C34 C35 5(2) . . . . ?
C30 C29 C34 C35 -179.6(16) . . . . ?
C32 C33 C34 C29 0(3) . . . . ?
C32 C33 C34 C35 178.0(18) . . . . ?
O14 N14 C35 O13 -0.6(17) . . . . ?
Ga16 N14 C35 O13 173.7(9) . . . . ?
O14 N14 C35 C34 177.4(11) . . . . ?
Ga16 N14 C35 C34 -8.2(19) . . . . ?
Ga13 O13 C35 N14 7.0(16) . . . . ?
Na1 O13 C35 N14 -126.8(12) . . . . ?
Ga13 O13 C35 C34 -171.2(10) . . . . ?
Na1 O13 C35 C34 55.1(17) . . . . ?
C29 C34 C35 N14 15(2) . . . . ?
C33 C34 C35 N14 -163.3(15) . . . . ?
C29 C34 C35 O13 -167.0(14) . . . . ?
C33 C34 C35 O13 15(2) . . . . ?
Ga15 O18 C36 C41 -30(2) . . . . ?
Ga15 O18 C36 C37 152.2(12) . . . . ?
O18 C36 C37 C38 179.5(19) . . . . ?
C41 C36 C37 C38 1(3) . . . . ?
C36 C37 C38 C39 -2(4) . . . . ?
C37 C38 C39 C40 0(4) . . . . ?
C38 C39 C40 C41 2(4) . . . . ?
C39 C40 C41 C36 -2(3) . . . . ?
C39 C40 C41 C42 173(2) . . . . ?
O18 C36 C41 C40 -177.6(18) . . . . ?
C37 C36 C41 C40 0(3) . . . . ?
O18 C36 C41 C42 8(3) . . . . ?
C37 C36 C41 C42 -174.1(17) . . . . ?
O17 N13 C42 O16 -1.0(19) . . . . ?
Ga15 N13 C42 O16 170.6(9) . . . . ?
O17 N13 C42 C41 177.7(13) . . . . ?
Ga15 N13 C42 C41 -11(2) . . . . ?
Ga16 O16 C42 N13 6.5(18) . . . . ?
Ga16 O16 C42 C41 -172.3(12) . . . . ?
C40 C41 C42 N13 -161.9(19) . . . . ?
C36 C41 C42 N13 13(3) . . . . ?
C40 C41 C42 O16 17(3) . . . . ?
C36 C41 C42 O16 -168.7(16) . . . . ?
Ga14 O21 C43 C48 -31(2) . . . . ?
Na2 O21 C43 C48 132.8(16) . . . . ?
Ga14 O21 C43 C44 152.5(14) . . . . ?
Na2 O21 C43 C44 -44(2) . . . . ?
O21 C43 C44 C45 -178(2) . . . . ?
C48 C43 C44 C45 5(3) . . . . ?
C43 C44 C45 C46 -2(4) . . . . ?
C44 C45 C46 C47 -1(4) . . . . ?
C45 C46 C47 C48 1(4) . . . . ?
C46 C47 C48 C43 2(3) . . . . ?
C46 C47 C48 C49 178.8(19) . . . . ?
O21 C43 C48 C47 178.4(16) . . . . ?
C44 C43 C48 C47 -5(3) . . . . ?
O21 C43 C48 C49 2(3) . . . . ?
C44 C43 C48 C49 178.5(16) . . . . ?
O20 N16 C49 O19 -1.2(19) . . . . ?
Ga14 N16 C49 O19 169.0(10) . . . . ?
O20 N16 C49 C48 174.2(13) . . . . ?
Ga14 N16 C49 C48 -16(2) . . . . ?
Ga15 O19 C49 N16 6.2(17) . . . . ?
Ga15 O19 C49 C48 -169.3(11) . . . . ?
C47 C48 C49 N16 -154.4(16) . . . . ?
C43 C48 C49 N16 22(2) . . . . ?
C47 C48 C49 O19 21(2) . . . . ?
C43 C48 C49 O19 -162.3(15) . . . . ?
Ga13 O24 C50 C55 -15(2) . . . . ?
Na1 O24 C50 C55 136.4(12) . . . . ?
Ga13 O24 C50 C51 165.0(10) . . . . ?
Na1 O24 C50 C51 -43.7(15) . . . . ?
O24 C50 C51 C52 177.7(13) . . . . ?
C55 C50 C51 C52 -2(2) . . . . ?
C50 C51 C52 C53 1(2) . . . . ?
C51 C52 C53 C54 0(3) . . . . ?
C52 C53 C54 C55 0(3) . . . . ?
C53 C54 C55 C50 -1(2) . . . . ?
C53 C54 C55 C56 -178.2(15) . . . . ?
O24 C50 C55 C54 -177.5(14) . . . . ?
C51 C50 C55 C54 3(2) . . . . ?
O24 C50 C55 C56 -1(2) . . . . ?
C51 C50 C55 C56 179.3(13) . . . . ?
Ga14 O22 C56 N15 3.0(16) . . . . ?
Na2 O22 C56 N15 -137.7(11) . . . . ?
Ga14 O22 C56 C55 -177.9(9) . . . . ?
Na2 O22 C56 C55 41.5(18) . . . . ?
O23 N15 C56 O22 0.7(17) . . . . ?
Ga13 N15 C56 O22 170.0(9) . . . . ?
O23 N15 C56 C55 -178.4(11) . . . . ?
Ga13 N15 C56 C55 -9.1(19) . . . . ?
C54 C55 C56 O22 10(2) . . . . ?
C50 C55 C56 O22 -166.8(13) . . . . ?
C54 C55 C56 N15 -170.8(13) . . . . ?
C50 C55 C56 N15 12(2) . . . . ?
Ga2 O31 C57 C62 5(2) . . . . ?
Ga2 O31 C57 C58 -175.9(11) . . . . ?
O31 C57 C58 C59 178.7(15) . . . . ?
C62 C57 C58 C59 -2(2) . . . . ?
C57 C58 C59 C60 0(3) . . . . ?
C58 C59 C60 C61 1(3) . . . . ?
C59 C60 C61 C62 -1(3) . . . . ?
C60 C61 C62 C57 0(3) . . . . ?
C60 C61 C62 C63 179.3(15) . . . . ?
O31 C57 C62 C61 -178.8(15) . . . . ?
C58 C57 C62 C61 2(2) . . . . ?
O31 C57 C62 C63 2(3) . . . . ?
C58 C57 C62 C63 -177.9(14) . . . . ?
Ga3 O29 C63 N2 3.6(17) . . . . ?
Ga3 O29 C63 C62 -175.3(10) . . . . ?
O30 N2 C63 O29 -2.0(18) . . . . ?
Ga2 N2 C63 O29 -158.2(10) . . . . ?
O30 N2 C63 C62 176.9(12) . . . . ?
Ga2 N2 C63 C62 20.6(19) . . . . ?
C61 C62 C63 O29 -16(2) . . . . ?
C57 C62 C63 O29 164.1(14) . . . . ?
C61 C62 C63 N2 165.6(14) . . . . ?
C57 C62 C63 N2 -15(2) . . . . ?
Ga1 O34 C64 C69 15(2) . . . . ?
Ga1 O34 C64 C65 -168.9(11) . . . . ?
O34 C64 C65 C66 -175.0(15) . . . . ?
C69 C64 C65 C66 1(3) . . . . ?
C64 C65 C66 C67 1(3) . . . . ?
C65 C66 C67 C68 -3(3) . . . . ?
C66 C67 C68 C69 4(3) . . . . ?
O34 C64 C69 C68 175.3(15) . . . . ?
C65 C64 C69 C68 -1(2) . . . . ?
O34 C64 C69 C70 -5(2) . . . . ?
C65 C64 C69 C70 178.8(15) . . . . ?
C67 C68 C69 C64 -2(3) . . . . ?
C67 C68 C69 C70 178.8(17) . . . . ?
Ga2 O32 C70 N1 5.9(17) . . . . ?
Ga2 O32 C70 C69 -171.5(10) . . . . ?
O33 N1 C70 O32 -1.1(18) . . . . ?
Ga1 N1 C70 O32 -171.0(9) . . . . ?
O33 N1 C70 C69 176.4(11) . . . . ?
Ga1 N1 C70 C69 6.5(19) . . . . ?
C64 C69 C70 O32 172.0(14) . . . . ?
C68 C69 C70 O32 -9(2) . . . . ?
C64 C69 C70 N1 -5(2) . . . . ?
C68 C69 C70 N1 173.9(14) . . . . ?
Ga4 O37 C71 C72 -167.8(10) . . . . ?
Ga4 O37 C71 C76 13(2) . . . . ?
O37 C71 C72 C73 -179.0(15) . . . . ?
C76 C71 C72 C73 0(2) . . . . ?
C71 C72 C73 C74 -5(3) . . . . ?
C72 C73 C74 C75 6(3) . . . . ?
C73 C74 C75 C76 -3(4) . . . . ?
C74 C75 C76 C71 -2(3) . . . . ?
C74 C75 C76 C77 176(2) . . . . ?
O37 C71 C76 C75 -177.6(16) . . . . ?
C72 C71 C76 C75 3(2) . . . . ?
O37 C71 C76 C77 4(2) . . . . ?
C72 C71 C76 C77 -174.9(13) . . . . ?
O36 N4 C77 O35 -1.5(18) . . . . ?
Ga4 N4 C77 O35 -170.4(9) . . . . ?
O36 N4 C77 C76 179.7(11) . . . . ?
Ga4 N4 C77 C76 10.8(19) . . . . ?
Ga1 O35 C77 N4 -2.3(17) . . . . ?
Ga1 O35 C77 C76 176.5(10) . . . . ?
C75 C76 C77 N4 165.8(16) . . . . ?
C71 C76 C77 N4 -16(2) . . . . ?
C75 C76 C77 O35 -13(2) . . . . ?
C71 C76 C77 O35 165.1(13) . . . . ?
Ga3 O40 C78 C83 -5(2) . . . . ?
Ga3 O40 C78 C79 171.6(10) . . . . ?
C83 C78 C79 C80 -1(2) . . . . ?
O40 C78 C79 C80 -177.3(15) . . . . ?
C78 C79 C80 C81 -2(3) . . . . ?
C79 C80 C81 C82 2(3) . . . . ?
C80 C81 C82 C83 0(3) . . . . ?
O40 C78 C83 C82 179.4(14) . . . . ?
C79 C78 C83 C82 3(2) . . . . ?
O40 C78 C83 C84 0(2) . . . . ?
C79 C78 C83 C84 -176.0(14) . . . . ?
C81 C82 C83 C78 -3(2) . . . . ?
C81 C82 C83 C84 176.3(15) . . . . ?
Ga4 O38 C84 N3 5.2(17) . . . . ?
Ga4 O38 C84 C83 -171.0(9) . . . . ?
O39 N3 C84 O38 -2.7(18) . . . . ?
Ga3 N3 C84 O38 -166.7(10) . . . . ?
O39 N3 C84 C83 173.4(11) . . . . ?
Ga3 N3 C84 C83 9.5(18) . . . . ?
C78 C83 C84 O38 173.4(14) . . . . ?
C82 C83 C84 O38 -5.9(19) . . . . ?
C78 C83 C84 N3 -3(2) . . . . ?
C82 C83 C84 N3 177.8(13) . . . . ?
Ga7 O43 C85 C90 27(2) . . . . ?
Na1 O43 C85 C90 -138.6(14) . . . . ?
Ga7 O43 C85 C86 -155.1(13) . . . . ?
Na1 O43 C85 C86 38.8(19) . . . . ?
O43 C85 C86 C87 -178(2) . . . . ?
C90 C85 C86 C87 0(3) . . . . ?
C85 C86 C87 C88 -1(4) . . . . ?
C86 C87 C88 C89 1(4) . . . . ?
C87 C88 C89 C90 0(4) . . . . ?
O43 C85 C90 C91 -5(3) . . . . ?
C86 C85 C90 C91 177.3(17) . . . . ?
O43 C85 C90 C89 178.7(16) . . . . ?
C86 C85 C90 C89 1(3) . . . . ?
C88 C89 C90 C85 -2(3) . . . . ?
C88 C89 C90 C91 -178(2) . . . . ?
O42 N8 C91 O41 2.3(19) . . . . ?
Ga7 N8 C91 O41 -167.2(10) . . . . ?
O42 N8 C91 C90 177.6(13) . . . . ?
Ga7 N8 C91 C90 8(2) . . . . ?
Ga8 O41 C91 N8 -9.2(18) . . . . ?
Ga8 O41 C91 C90 175.5(12) . . . . ?
C85 C90 C91 N8 -13(3) . . . . ?
C89 C90 C91 N8 163.3(16) . . . . ?
C85 C90 C91 O41 162.9(16) . . . . ?
C89 C90 C91 O41 -21(2) . . . . ?
Ga8 O52 C92 C93 -148.4(13) . . . . ?
Ga8 O52 C92 C97 33(2) . . . . ?
O52 C92 C93 C94 179.4(19) . . . . ?
C97 C92 C93 C94 -2(3) . . . . ?
C92 C93 C94 C95 -2(4) . . . . ?
C93 C94 C95 C96 0(4) . . . . ?
C94 C95 C96 C97 5(4) . . . . ?
C95 C96 C97 C92 -9(3) . . . . ?
C95 C96 C97 C98 175(2) . . . . ?
O52 C92 C97 C96 -174.6(17) . . . . ?
C93 C92 C97 C96 7(3) . . . . ?
O52 C92 C97 C98 2(3) . . . . ?
C93 C92 C97 C98 -177.4(17) . . . . ?
Ga5 O50 C98 N5 -5.3(17) . . . . ?
Ga5 O50 C98 C97 172.2(12) . . . . ?
O51 N5 C98 O50 -0.5(18) . . . . ?
Ga8 N5 C98 O50 -173.6(10) . . . . ?
O51 N5 C98 C97 -178.0(13) . . . . ?
Ga8 N5 C98 C97 9(2) . . . . ?
C96 C97 C98 O50 -23(3) . . . . ?
C92 C97 C98 O50 160.6(16) . . . . ?
C96 C97 C98 N5 154.0(17) . . . . ?
C92 C97 C98 N5 -22(3) . . . . ?
Ga5 O49 C99 C104 23(2) . . . . ?
Ga5 O49 C99 C100 -155.9(11) . . . . ?
O49 C99 C100 C101 -178.8(17) . . . . ?
C104 C99 C100 C101 2(3) . . . . ?
C99 C100 C101 C102 -3(3) . . . . ?
C100 C101 C102 C103 5(3) . . . . ?
C101 C102 C103 C104 -6(3) . . . . ?
O49 C99 C104 C103 177.9(15) . . . . ?
C100 C99 C104 C103 -3(2) . . . . ?
O49 C99 C104 C105 1(2) . . . . ?
C100 C99 C104 C105 179.5(14) . . . . ?
C102 C103 C104 C99 5(3) . . . . ?
C102 C103 C104 C105 -177.4(18) . . . . ?
Ga6 O47 C105 N6 -3.3(17) . . . . ?
Na2 O47 C105 N6 133.6(12) . . . . ?
Ga6 O47 C105 C104 170.1(11) . . . . ?
Na2 O47 C105 C104 -53(2) . . . . ?
O48 N6 C105 O47 -1.9(19) . . . . ?
Ga5 N6 C105 O47 -168.6(10) . . . . ?
O48 N6 C105 C104 -175.3(12) . . . . ?
Ga5 N6 C105 C104 18(2) . . . . ?
C99 C104 C105 O47 165.5(14) . . . . ?
C103 C104 C105 O47 -12(2) . . . . ?
C99 C104 C105 N6 -21(2) . . . . ?
C103 C104 C105 N6 161.8(15) . . . . ?
Ga6 O46 C106 C111 26(2) . . . . ?
Na2 O46 C106 C111 -130.8(13) . . . . ?
Ga6 O46 C106 C107 -157.0(10) . . . . ?
Na2 O46 C106 C107 46.7(16) . . . . ?
O46 C106 C107 C108 -175.3(14) . . . . ?
C111 C106 C107 C108 2(2) . . . . ?
C106 C107 C108 C109 -2(3) . . . . ?
C107 C108 C109 C110 2(3) . . . . ?
C108 C109 C110 C111 -2(3) . . . . ?
C109 C110 C111 C106 2(2) . . . . ?
C109 C110 C111 C112 -178.8(16) . . . . ?
O46 C106 C111 C110 174.9(14) . . . . ?
C107 C106 C111 C110 -2(2) . . . . ?
O46 C106 C111 C112 -4(2) . . . . ?
C107 C106 C111 C112 178.8(14) . . . . ?
O45 N7 C112 O44 -3.3(18) . . . . ?
Ga6 N7 C112 O44 -172.7(9) . . . . ?
O45 N7 C112 C111 179.1(12) . . . . ?
Ga6 N7 C112 C111 9.8(19) . . . . ?
Ga7 O44 C112 N7 -3.3(15) . . . . ?
Na1 O44 C112 N7 134.3(12) . . . . ?
Ga7 O44 C112 C111 174.4(10) . . . . ?
Na1 O44 C112 C111 -48.1(19) . . . . ?
C110 C111 C112 N7 167.2(14) . . . . ?
C106 C111 C112 N7 -14(2) . . . . ?
C110 C111 C112 O44 -10(2) . . . . ?
C106 C111 C112 O44 168.4(13) . . . . ?
